data_7248704
loop_
_publ_author_name
'Cao, Yun-Fei'
'Lin, Yu-Jin'
'Li, Xin-Xiong'
'Sun, Yan-Qiong'
'Zheng, Shou-Tian'

_publ_section_title
;
 Two resistance-switchable hybrid polyoxotantalates based on {Co2Ta12}
 clusters
;
_journal_issue 26
_journal_name_full CrystEngComm
_journal_page_first 3527
_journal_page_last 3534
_journal_paper_doi 10.1039/D4CE00319E
_journal_volume 26
_journal_year 2024
_chemical_formula_moiety 'C4 Co2 K2 N4 Na4 O52 Ta12, 2(Na O5), 12(O)'
_chemical_formula_sum 'C4 H90 Co2 K2 N4 Na6 O74 Ta12'
_chemical_formula_weight 3884.20
_chemical_name_systematic 1
_space_group_crystal_system triclinic
_space_group_IT_number 2
_space_group_name_Hall '-P 1'
_space_group_name_H-M_alt 'P -1'
_atom_sites_solution_hydrogens geom
_atom_sites_solution_primary dual
_atom_sites_solution_secondary difmap
_audit_creation_date 2024-03-25
_audit_creation_method
;
Olex2 1.5
(compiled 2022.04.07 svn.rca3783a0 for OlexSys, GUI svn.r6498)
;
_audit_update_record
;
2024-03-25 deposited with the CCDC.	2024-05-27 downloaded from the CCDC.
;
_cell_angle_alpha 75.6280(10)
_cell_angle_beta 81.024(2)
_cell_angle_gamma 82.1310(10)
_cell_formula_units_Z 1
_cell_length_a 10.3393(9)
_cell_length_b 12.4346(11)
_cell_length_c 15.4023(13)
_cell_measurement_reflns_used 3857
_cell_measurement_temperature 170
_cell_measurement_theta_max 25.009
_cell_measurement_theta_min 2.752
_cell_volume 1884.7(3)
_computing_cell_refinement 'SAINT v8.34A (Bruker, 2013)'
_computing_data_reduction 'SAINT v8.34A (Bruker, 2013)'
_computing_molecular_graphics 'Olex2 1.5 (Dolomanov et al., 2009)'
_computing_publication_material 'Olex2 1.5 (Dolomanov et al., 2009)'
_computing_structure_refinement 'XL  (Sheldrick, 2008)'
_computing_structure_solution 'SHELXS-97 (Sheldrick, 1990)'
_diffrn_ambient_temperature 170
_diffrn_measured_fraction_theta_full 0.966
_diffrn_measured_fraction_theta_max 0.966
_diffrn_measurement_device_type 'CCD area detector'
_diffrn_radiation_monochromator graphite
_diffrn_radiation_type MoK\a
_diffrn_radiation_wavelength 0.71073
_diffrn_reflns_av_R_equivalents 0.0271
_diffrn_reflns_av_unetI/netI 0.0515
_diffrn_reflns_limit_h_max 12
_diffrn_reflns_limit_h_min -12
_diffrn_reflns_limit_k_max 14
_diffrn_reflns_limit_k_min -14
_diffrn_reflns_limit_l_max 18
_diffrn_reflns_limit_l_min -9
_diffrn_reflns_number 10914
_diffrn_reflns_theta_full 25.02
_diffrn_reflns_theta_max 25.02
_diffrn_reflns_theta_min 2.00
_diffrn_source 'fine-focus sealed tube'
_diffrn_source_current 30.0
_diffrn_source_power 1.5
_diffrn_source_voltage 50.0
_exptl_absorpt_coefficient_mu 18.029
_exptl_absorpt_correction_T_max 0.7452
_exptl_absorpt_correction_T_min 0.5419
_exptl_absorpt_correction_type multi-scan
_exptl_absorpt_process_details
;
SADABS-2014/5 (Bruker,2014/5) was used for absorption correction.
wR2(int) was 0.0668 before and 0.0367 after correction.
The Ratio of minimum to maximum transmission is 0.7272.
The \l/2 correction factor is 0.00150.
;
_exptl_crystal_colour 'clear bluish blue'
_exptl_crystal_colour_lustre clear
_exptl_crystal_colour_modifier bluish
_exptl_crystal_colour_primary blue
_exptl_crystal_density_diffrn 3.422
_exptl_crystal_density_method 'not measured'
_exptl_crystal_description plate
_exptl_crystal_F_000 1768
_exptl_crystal_size_max 0.01
_exptl_crystal_size_mid 0.004
_exptl_crystal_size_min 0.003
_refine_diff_density_max 3.972
_refine_diff_density_min -2.554
_refine_diff_density_rms 0.386
_refine_ls_extinction_method none
_refine_ls_goodness_of_fit_ref 1.037
_refine_ls_hydrogen_treatment mixed
_refine_ls_matrix_type full
_refine_ls_number_parameters 462
_refine_ls_number_reflns 6440
_refine_ls_number_restraints 135
_refine_ls_restrained_S_all 1.029
_refine_ls_R_factor_all 0.0606
_refine_ls_R_factor_gt 0.0434
_refine_ls_shift/su_max 0.000
_refine_ls_shift/su_mean 0.000
_refine_ls_structure_factor_coef Fsqd
_refine_ls_weighting_details 'calc w=1/[\s^2^(Fo^2^)+(0.0660P)^2^+27.5126P] where P=(Fo^2^+2Fc^2^)/3'
_refine_ls_weighting_scheme calc
_refine_ls_wR_factor_gt 0.1132
_refine_ls_wR_factor_ref 0.1243
_reflns_number_gt 4924
_reflns_number_total 6440
_reflns_threshold_expression >2sigma(I)
_cod_data_source_file d4ce00319e2.cif
_cod_data_source_block mo_cyf20230928a_0m
_cod_depositor_comments 'Adding full bibliography for 7248703--7248704.cif.'
_cod_database_code 7248704
_olex2_refinement_description
;
1. Restrained distances
 N2-C2
 1.4 with sigma of 0.02
 C1-C2
 1.5 with sigma of 0.02
 N1-C1
 1.4 with sigma of 0.02
2. Uiso/Uaniso restraints and constraints
Uanis(C2) \\sim Ueq, Uanis(C1) \\sim Ueq: with sigma of 0.01 and sigma for
terminal atoms of 0.001
Uanis(N1) \\sim Ueq: with sigma of 0.01 and sigma for terminal atoms of 0.001
Uanis(N2) \\sim Ueq: with sigma of 0.01 and sigma for terminal atoms of 0.001
Uanis(O34) \\sim Ueq, Uanis(O31) \\sim Ueq: with sigma of 0.01 and sigma for
terminal atoms of 0.001
Uanis(O5) \\sim Ueq, Uanis(O8) \\sim Ueq, Uanis(O10) \\sim Ueq, Uanis(O13)
\\sim Ueq: with sigma of 0.01 and sigma for terminal atoms of 0.001
Uanis(O10) \\sim Ueq, Uanis(O16) \\sim Ueq, Uanis(O9) \\sim Ueq, Uanis(O5)
\\sim Ueq, Uanis(O8) \\sim Ueq, Uanis(O14) \\sim Ueq, Uanis(O19) \\sim Ueq,
Uanis(O18) \\sim Ueq: with sigma of 0.01 and sigma for terminal atoms of 0.001
Uanis(O35) \\sim Ueq: with sigma of 0.01 and sigma for terminal atoms of 0.001
Uanis(O36) \\sim Ueq: with sigma of 0.01 and sigma for terminal atoms of 0.001
Uanis(O38) \\sim Ueq, Uanis(O37) \\sim Ueq: with sigma of 0.01 and sigma for
terminal atoms of 0.001
: with sigma of 0.01 and sigma for terminal atoms of 0.001
: with sigma of 0.01 and sigma for terminal atoms of 0.001
3. Others
 Fixed Sof: O31(0.5) O36(0.5)
 Fixed X: N1(0.79176) N2(0.75554)
 Fixed Y: N1(0.32269) N2(0.52251)
 Fixed Z: N1(0.10095) N2(0.14397)
;
_olex2_submission_special_instructions 'No special instructions were received'

loop_
_space_group_symop_id
_space_group_symop_operation_xyz
1 'x, y, z'
2 '-x, -y, -z'

loop_
_atom_site_label
_atom_site_type_symbol
_atom_site_fract_x
_atom_site_fract_y
_atom_site_fract_z
_atom_site_U_iso_or_equiv
_atom_site_adp_type
_atom_site_occupancy
_atom_site_symmetry_multiplicity
_atom_site_calc_flag
_atom_site_refinement_flags
_atom_site_disorder_assembly
_atom_site_disorder_group
Ta2 Ta 0.34077(5) 0.43820(4) 0.11453(4) 0.00807(15) Uani 1 1 d . . .
Ta1 Ta 0.51655(5) 0.21887(4) 0.24365(4) 0.00886(15) Uani 1 1 d . . .
Ta3 Ta 0.19359(5) 0.22324(4) 0.24660(4) 0.00903(15) Uani 1 1 d . . .
Ta4 Ta 0.14305(5) 0.47322(4) 0.29926(4) 0.01004(15) Uani 1 1 d . . .
Ta5 Ta 0.31617(5) 0.26031(4) 0.42666(4) 0.01047(15) Uani 1 1 d . . .
Ta6 Ta 0.46595(5) 0.47618(4) 0.29794(4) 0.00956(15) Uani 1 1 d . . .
Co1 Co 0.63020(17) 0.42655(14) 0.12825(12) 0.0101(4) Uani 1 1 d . . .
O2 O 0.2368(9) 0.3171(7) 0.1223(6) 0.0111(19) Uiso 1 1 d . . .
O3 O 0.5083(8) 0.3260(7) 0.1196(6) 0.0107(19) Uani 1 1 d . . .
O4 O 0.6043(8) 0.3537(7) 0.2550(6) 0.012(2) Uani 1 1 d . . .
O5 O 0.0666(8) 0.3485(7) 0.2754(6) 0.0080(18) Uani 1 1 d U . .
O6 O 0.0924(9) 0.1235(7) 0.2341(6) 0.014(2) Uani 1 1 d . . .
O7 O 0.4371(9) 0.3771(7) 0.4158(6) 0.012(2) Uiso 1 1 d . . .
O8 O 0.2929(9) 0.5531(7) 0.3093(6) 0.0109(19) Uani 1 1 d U . .
O9 O 0.3544(8) 0.5037(7) -0.0046(6) 0.0092(19) Uani 1 1 d U . .
O10 O 0.5709(9) 0.5706(7) 0.3139(6) 0.013(2) Uani 1 1 d U . .
O11 O 0.2987(10) 0.1988(8) 0.5435(7) 0.019(2) Uani 1 1 d . . .
O12 O 0.3765(9) 0.1431(7) 0.2281(6) 0.012(2) Uani 1 1 d . . .
O13 O 0.4772(9) 0.1759(8) 0.3725(6) 0.013(2) Uani 1 1 d U . .
O14 O 0.1709(9) 0.3803(8) 0.4194(6) 0.013(2) Uani 1 1 d U . .
O1 O 0.4701(9) 0.5190(7) 0.1592(7) 0.015(2) Uani 1 1 d . . .
O15 O 0.3368(8) 0.3488(7) 0.2669(6) 0.012(2) Uani 1 1 d . . .
O16 O 0.6629(9) 0.1257(7) 0.2204(6) 0.014(2) Uani 1 1 d U . .
O17 O 0.2160(9) 0.1707(7) 0.3755(6) 0.012(2) Uani 1 1 d . . .
O18 O 0.1941(9) 0.5241(7) 0.1662(7) 0.013(2) Uani 1 1 d U . .
O19 O 0.0023(9) 0.5638(8) 0.3246(7) 0.016(2) Uani 1 1 d U . .
N1 N 0.7918 0.3227 0.1010 0.024(3) Uani 1 1 d DU . .
N2 N 0.7555 0.5225 0.1440 0.018(3) Uani 1 1 d DU . .
C2 C 0.8863(12) 0.4854(13) 0.1052(12) 0.036(4) Uani 1 1 d DU . .
C1 C 0.9030(16) 0.3637(14) 0.1187(14) 0.046(5) Uani 1 1 d DU . .
K1 K -0.2462(3) 0.5164(3) 0.4464(3) 0.0273(8) Uani 1 1 d . . .
Na2 Na 0.3622(6) 0.0001(5) 0.3801(4) 0.0215(13) Uani 1 1 d . . .
O20 O 0.5689(10) -0.0766(8) 0.3277(7) 0.023(2) Uani 1 1 d . . .
O21 O 0.3122(11) -0.0904(9) 0.5288(8) 0.029(3) Uani 1 1 d . . .
O22 O 0.1966(11) -0.0865(9) 0.3340(8) 0.031(3) Uani 1 1 d . . .
O23 O -0.1876(9) 0.3344(8) 0.3659(7) 0.019(2) Uani 1 1 d . . .
O24 O -0.0575(10) 0.3446(10) 0.5378(9) 0.035(3) Uani 1 1 d . . .
Na1 Na -0.1923(6) 0.2176(5) 0.5160(4) 0.0238(14) Uani 1 1 d . . .
O25 O -0.3913(10) 0.3308(9) 0.5443(8) 0.026(3) Uani 1 1 d . . .
O26 O 0.0099(11) 0.1068(9) 0.4992(9) 0.036(3) Uani 1 1 d . . .
Na3 Na 0.2609(9) -0.1281(5) 0.0771(5) 0.045(2) Uani 1 1 d . . .
O27 O 0.4478(14) -0.2595(10) 0.0409(8) 0.041(3) Uani 1 1 d . . .
O28 O 0.4075(14) 0.0085(10) 0.0972(9) 0.049(4) Uani 1 1 d . . .
O29 O 0.3036(14) -0.2249(9) 0.2248(9) 0.044(3) Uani 1 1 d . . .
O30 O 0.1227(14) -0.2646(10) 0.0713(8) 0.043(3) Uani 1 1 d . . .
O31 O 0.2879(19) -0.0269(16) -0.0752(14) 0.020(4) Uani 0.50 1 d PU . .
O32 O -0.1338(11) 0.0380(9) 0.3225(7) 0.028(3) Uani 1 1 d . . .
O33 O 0.0749(13) 0.1447(10) 0.6179(9) 0.040(3) Uani 1 1 d . . .
O34 O 0.5653(17) -0.2153(14) 0.2170(12) 0.071(5) Uani 1 1 d U . .
O35 O 0.4063(16) 0.1187(13) -0.0607(12) 0.068(5) Uani 1 1 d U . .
O36 O 0.087(2) 0.0088(18) 0.1024(16) 0.030(5) Uani 0.50 1 d PU . .
O37 O 0.268(3) 0.228(2) -0.0211(19) 0.130(9) Uani 1 1 d U . .
O38 O -0.131(3) 0.764(2) 0.282(2) 0.147(10) Uani 1 1 d U . .

loop_
_atom_site_aniso_label
_atom_site_aniso_U_11
_atom_site_aniso_U_22
_atom_site_aniso_U_33
_atom_site_aniso_U_23
_atom_site_aniso_U_13
_atom_site_aniso_U_12
Ta2 0.0083(3) 0.0090(3) 0.0068(3) -0.0010(2) -0.0016(2) -0.0011(2)
Ta1 0.0088(3) 0.0094(3) 0.0080(3) -0.0011(2) -0.0019(2) -0.0004(2)
Ta3 0.0090(3) 0.0090(3) 0.0092(3) -0.0016(2) -0.0014(2) -0.0021(2)
Ta4 0.0095(3) 0.0112(3) 0.0096(3) -0.0036(2) -0.0009(2) 0.0001(2)
Ta5 0.0113(3) 0.0124(3) 0.0071(3) -0.0011(2) -0.0010(2) -0.0013(2)
Ta6 0.0114(3) 0.0109(3) 0.0074(3) -0.0027(2) -0.0021(2) -0.0026(2)
Co1 0.0087(9) 0.0135(9) 0.0079(9) -0.0007(7) -0.0017(7) -0.0030(7)
O3 0.010(5) 0.010(4) 0.011(5) -0.001(4) -0.004(4) 0.003(4)
O4 0.009(5) 0.016(5) 0.010(5) 0.000(4) -0.002(4) -0.001(4)
O5 0.009(4) 0.007(4) 0.008(4) -0.002(3) -0.001(3) 0.001(3)
O6 0.014(5) 0.013(4) 0.013(5) 0.000(4) -0.004(4) -0.004(4)
O8 0.012(4) 0.011(4) 0.008(4) -0.003(3) 0.002(3) 0.000(3)
O9 0.010(4) 0.012(4) 0.003(4) 0.003(3) -0.002(3) -0.003(3)
O10 0.019(4) 0.014(4) 0.006(4) 0.002(3) -0.004(3) -0.004(3)
O11 0.024(6) 0.017(5) 0.011(5) 0.005(4) -0.003(4) -0.003(4)
O12 0.013(5) 0.007(4) 0.015(5) 0.002(4) -0.001(4) -0.003(4)
O13 0.015(4) 0.021(4) 0.002(4) -0.001(4) 0.000(4) -0.006(4)
O14 0.010(4) 0.019(4) 0.010(5) -0.006(4) 0.003(4) -0.002(4)
O1 0.009(5) 0.012(4) 0.026(6) -0.006(4) -0.004(4) -0.005(4)
O15 0.014(5) 0.009(4) 0.013(5) 0.000(4) -0.005(4) 0.002(4)
O16 0.014(2) 0.014(2) 0.014(2) -0.0033(11) -0.0016(10) -0.0013(10)
O17 0.017(5) 0.008(4) 0.010(5) -0.003(4) 0.002(4) -0.005(4)
O18 0.013(4) 0.013(4) 0.015(5) -0.011(4) -0.003(4) 0.002(3)
O19 0.015(4) 0.021(5) 0.012(5) -0.007(4) -0.005(4) 0.002(4)
N1 0.019(6) 0.019(5) 0.029(7) 0.004(5) 0.000(5) -0.005(5)
N2 0.023(6) 0.023(5) 0.009(5) -0.005(5) 0.003(5) -0.011(5)
C2 0.016(6) 0.055(8) 0.036(8) -0.002(7) 0.001(6) -0.022(6)
C1 0.032(8) 0.065(9) 0.045(9) -0.022(7) -0.012(7) 0.004(7)
K1 0.0257(18) 0.0284(18) 0.032(2) -0.0133(16) -0.0060(16) -0.0030(14)
Na2 0.022(3) 0.020(3) 0.019(3) -0.001(3) -0.001(3) 0.002(2)
O20 0.029(6) 0.015(5) 0.022(6) 0.000(5) -0.007(5) 0.003(4)
O21 0.026(6) 0.029(6) 0.035(7) -0.011(5) -0.008(5) -0.006(5)
O22 0.043(7) 0.025(6) 0.024(7) -0.012(5) 0.008(5) -0.002(5)
O23 0.010(5) 0.030(6) 0.018(6) -0.012(5) -0.004(4) 0.005(4)
O24 0.020(6) 0.057(8) 0.044(8) -0.036(7) 0.002(5) -0.018(5)
Na1 0.022(3) 0.024(3) 0.027(4) -0.005(3) -0.006(3) -0.007(2)
O25 0.017(5) 0.037(6) 0.025(6) -0.006(5) -0.011(5) 0.002(5)
O26 0.029(6) 0.023(6) 0.049(8) -0.003(6) 0.011(6) -0.008(5)
Na3 0.088(6) 0.022(3) 0.019(4) -0.004(3) 0.001(4) 0.003(4)
O27 0.072(9) 0.028(6) 0.024(7) -0.009(5) 0.010(7) -0.015(6)
O28 0.073(10) 0.026(7) 0.045(9) -0.013(6) 0.012(8) -0.010(7)
O29 0.080(10) 0.023(6) 0.027(7) 0.006(5) -0.007(7) -0.014(6)
O30 0.076(10) 0.029(6) 0.017(7) -0.005(5) -0.005(6) 0.013(6)
O31 0.021(4) 0.020(4) 0.020(4) -0.0048(14) -0.0023(12) -0.0019(11)
O32 0.029(6) 0.041(6) 0.016(6) -0.005(5) -0.004(5) -0.011(5)
O33 0.049(8) 0.043(7) 0.026(7) -0.007(6) -0.003(6) 0.002(6)
O34 0.071(5) 0.071(5) 0.071(5) -0.0167(15) -0.0089(12) -0.0076(11)
O35 0.069(5) 0.068(5) 0.068(5) -0.0160(14) -0.0082(12) -0.0072(11)
O36 0.030(5) 0.030(5) 0.030(5) -0.0074(15) -0.0040(12) -0.0028(11)
O37 0.131(9) 0.130(9) 0.130(9) -0.030(2) -0.0165(15) -0.0135(13)
O38 0.147(10) 0.147(10) 0.147(10) -0.034(2) -0.0190(16) -0.0148(14)

loop_
_atom_type_symbol
_atom_type_description
_atom_type_scat_dispersion_real
_atom_type_scat_dispersion_imag
_atom_type_scat_source
C C 0.0033 0.0016 'International Tables Vol C Tables 4.2.6.8 and 6.1.1.4'
Co Co 0.3494 0.9721 'International Tables Vol C Tables 4.2.6.8 and 6.1.1.4'
K K 0.2009 0.2494 'International Tables Vol C Tables 4.2.6.8 and 6.1.1.4'
N N 0.0061 0.0033 'International Tables Vol C Tables 4.2.6.8 and 6.1.1.4'
Na Na 0.0362 0.0249 'International Tables Vol C Tables 4.2.6.8 and 6.1.1.4'
O O 0.0106 0.0060 'International Tables Vol C Tables 4.2.6.8 and 6.1.1.4'
Ta Ta -0.7052 6.5227 'International Tables Vol C Tables 4.2.6.8 and 6.1.1.4'
H H 0.0000 0.0000 'International Tables Vol C Tables 4.2.6.8 and 6.1.1.4'

loop_
_geom_angle_atom_site_label_1
_geom_angle_atom_site_label_2
_geom_angle_atom_site_label_3
_geom_angle
_geom_angle_site_symmetry_1
_geom_angle_site_symmetry_3
_geom_angle_publ_flag
Ta4 Ta2 Ta3 60.698(16) . . ?
Co1 Ta2 Ta3 114.26(4) . . ?
Co1 Ta2 Ta4 114.68(4) . . ?
O2 Ta2 Ta3 32.9(3) . . ?
O2 Ta2 Ta4 84.0(3) . . ?
O2 Ta2 Co1 128.5(3) . . ?
O2 Ta2 O3 89.4(4) . . ?
O2 Ta2 O1 154.4(4) . . ?
O2 Ta2 O15 78.9(3) . . ?
O3 Ta2 Ta3 84.3(2) . . ?
O3 Ta2 Ta4 122.3(3) . . ?
O3 Ta2 Co1 39.5(2) . . ?
O3 Ta2 O15 75.5(3) . . ?
O9 Ta2 Ta3 134.9(3) . . ?
O9 Ta2 Ta4 136.5(3) . . ?
O9 Ta2 Co1 95.2(3) . . ?
O9 Ta2 O2 102.0(4) . . ?
O9 Ta2 O3 101.0(4) . . ?
O9 Ta2 O1 102.0(4) . . ?
O9 Ta2 O15 176.4(3) . . ?
O9 Ta2 O18 103.8(4) . . ?
O1 Ta2 Ta3 122.7(3) . . ?
O1 Ta2 Ta4 84.8(3) . . ?
O1 Ta2 Co1 39.9(3) . . ?
O1 Ta2 O3 77.4(4) . . ?
O1 Ta2 O15 76.6(3) . . ?
O15 Ta2 Ta3 46.2(2) . . ?
O15 Ta2 Ta4 46.9(2) . . ?
O15 Ta2 Co1 81.6(2) . . ?
O18 Ta2 Ta3 83.3(3) . . ?
O18 Ta2 Ta4 32.7(3) . . ?
O18 Ta2 Co1 129.9(3) . . ?
O18 Ta2 O2 92.4(4) . . ?
O18 Ta2 O3 154.2(4) . . ?
O18 Ta2 O1 90.5(4) . . ?
O18 Ta2 O15 79.5(4) . . ?
Ta3 Ta1 Ta5 60.942(16) . . ?
Co1 Ta1 Ta3 114.09(4) . . ?
Co1 Ta1 Ta5 114.01(4) . . ?
O3 Ta1 Ta3 84.6(2) . . ?
O3 Ta1 Ta5 122.2(2) . . ?
O3 Ta1 Co1 39.3(2) . . ?
O3 Ta1 O4 76.9(4) . . ?
O3 Ta1 O15 75.8(3) . . ?
O4 Ta1 Ta3 123.1(2) . . ?
O4 Ta1 Ta5 85.0(3) . . ?
O4 Ta1 Co1 39.3(3) . . ?
O4 Ta1 O15 77.1(3) . . ?
O12 Ta1 Ta3 33.4(3) . . ?
O12 Ta1 Ta5 83.2(3) . . ?
O12 Ta1 Co1 130.7(3) . . ?
O12 Ta1 O3 91.8(4) . . ?
O12 Ta1 O4 155.9(4) . . ?
O12 Ta1 O13 91.4(4) . . ?
O12 Ta1 O15 79.5(3) . . ?
O13 Ta1 Ta3 84.2(3) . . ?
O13 Ta1 Ta5 33.2(3) . . ?
O13 Ta1 Co1 128.9(3) . . ?
O13 Ta1 O3 154.3(4) . . ?
O13 Ta1 O4 90.1(4) . . ?
O13 Ta1 O15 79.7(4) . . ?
O15 Ta1 Ta3 46.1(2) . . ?
O15 Ta1 Ta5 46.6(2) . . ?
O15 Ta1 Co1 81.4(2) . . ?
O16 Ta1 Ta3 136.8(3) . . ?
O16 Ta1 Ta5 136.2(3) . . ?
O16 Ta1 Co1 94.5(3) . . ?
O16 Ta1 O3 101.0(4) . . ?
O16 Ta1 O4 99.7(4) . . ?
O16 Ta1 O12 103.4(4) . . ?
O16 Ta1 O13 103.0(4) . . ?
O16 Ta1 O15 175.9(3) . . ?
Ta2 Ta3 Ta1 62.136(16) . . ?
Ta2 Ta3 Ta4 59.594(16) . . ?
Ta1 Ta3 Ta4 90.747(17) . . ?
O2 Ta3 Ta2 31.8(2) . . ?
O2 Ta3 Ta1 80.8(2) . . ?
O2 Ta3 Ta4 82.1(2) . . ?
O2 Ta3 O12 86.1(4) . . ?
O2 Ta3 O15 76.2(3) . . ?
O5 Ta3 Ta2 80.1(2) . . ?
O5 Ta3 Ta1 122.5(2) . . ?
O5 Ta3 Ta4 31.8(2) . . ?
O5 Ta3 O2 88.9(4) . . ?
O5 Ta3 O12 153.7(3) . . ?
O5 Ta3 O15 78.0(3) . . ?
O6 Ta3 Ta2 137.3(3) . . ?
O6 Ta3 Ta1 132.9(3) . . ?
O6 Ta3 Ta4 136.2(3) . . ?
O6 Ta3 O2 105.5(4) . . ?
O6 Ta3 O5 104.5(4) . . ?
O6 Ta3 O12 101.8(4) . . ?
O6 Ta3 O15 177.0(4) . . ?
O6 Ta3 O17 101.0(4) . . ?
O12 Ta3 Ta2 82.1(2) . . ?
O12 Ta3 Ta1 31.2(2) . . ?
O12 Ta3 Ta4 121.9(2) . . ?
O12 Ta3 O15 75.7(3) . . ?
O15 Ta3 Ta2 44.5(2) . . ?
O15 Ta3 Ta1 44.6(2) . . ?
O15 Ta3 Ta4 46.2(2) . . ?
O17 Ta3 Ta2 121.7(2) . . ?
O17 Ta3 Ta1 77.4(3) . . ?
O17 Ta3 Ta4 82.4(2) . . ?
O17 Ta3 O2 153.0(3) . . ?
O17 Ta3 O5 89.5(4) . . ?
O17 Ta3 O12 83.5(4) . . ?
O17 Ta3 O15 77.1(3) . . ?
Ta2 Ta4 Ta3 59.708(15) . . ?
Ta2 Ta4 Ta5 90.666(19) . . ?
Ta2 Ta4 Ta6 62.236(16) . . ?
Ta3 Ta4 Ta5 60.370(16) . . ?
Ta6 Ta4 Ta3 90.957(18) . . ?
Ta6 Ta4 Ta5 59.560(16) . . ?
O5 Ta4 Ta2 80.4(3) . . ?
O5 Ta4 Ta3 32.1(2) . . ?
O5 Ta4 Ta5 81.1(3) . . ?
O5 Ta4 Ta6 123.1(2) . . ?
O5 Ta4 O8 153.5(4) . . ?
O5 Ta4 O15 77.7(3) . . ?
O5 Ta4 O18 88.2(4) . . ?
O8 Ta4 Ta2 80.2(3) . . ?
O8 Ta4 Ta3 121.4(3) . . ?
O8 Ta4 Ta5 81.2(3) . . ?
O8 Ta4 Ta6 30.6(3) . . ?
O8 Ta4 O15 75.9(3) . . ?
O8 Ta4 O18 84.6(4) . . ?
O14 Ta4 Ta2 121.8(3) . . ?
O14 Ta4 Ta3 81.7(3) . . ?
O14 Ta4 Ta5 31.2(3) . . ?
O14 Ta4 Ta6 78.2(3) . . ?
O14 Ta4 O5 88.6(4) . . ?
O14 Ta4 O8 86.4(4) . . ?
O14 Ta4 O15 77.2(3) . . ?
O14 Ta4 O18 152.9(4) . . ?
O15 Ta4 Ta2 44.6(2) . . ?
O15 Ta4 Ta3 45.5(2) . . ?
O15 Ta4 Ta5 46.1(2) . . ?
O15 Ta4 Ta6 45.5(2) . . ?
O18 Ta4 Ta2 31.3(3) . . ?
O18 Ta4 Ta3 81.3(2) . . ?
O18 Ta4 Ta5 121.9(3) . . ?
O18 Ta4 Ta6 81.1(3) . . ?
O18 Ta4 O15 75.8(3) . . ?
O19 Ta4 Ta2 136.2(3) . . ?
O19 Ta4 Ta3 134.9(3) . . ?
O19 Ta4 Ta5 133.1(3) . . ?
O19 Ta4 Ta6 134.1(3) . . ?
O19 Ta4 O5 102.8(4) . . ?
O19 Ta4 O8 103.7(4) . . ?
O19 Ta4 O14 101.9(4) . . ?
O19 Ta4 O15 179.1(4) . . ?
O19 Ta4 O18 105.0(4) . . ?
Ta1 Ta5 Ta4 90.578(19) . . ?
Ta1 Ta5 K1 135.67(6) . 2_566 ?
Ta4 Ta5 K1 73.81(6) . 2_566 ?
Ta6 Ta5 Ta1 62.511(16) . . ?
Ta6 Ta5 Ta4 59.946(16) . . ?
Ta6 Ta5 K1 73.95(6) . 2_566 ?
O7 Ta5 Ta1 81.1(3) . . ?
O7 Ta5 Ta4 82.5(3) . . ?
O7 Ta5 Ta6 31.5(3) . . ?
O7 Ta5 O13 84.6(4) . . ?
O7 Ta5 O15 77.0(3) . . ?
O7 Ta5 K1 56.3(3) . 2_566 ?
O11 Ta5 Ta1 136.9(3) . . ?
O11 Ta5 Ta4 132.5(3) . . ?
O11 Ta5 Ta6 133.8(3) . . ?
O11 Ta5 O7 102.6(4) . . ?
O11 Ta5 O13 105.8(4) . . ?
O11 Ta5 O14 101.3(4) . . ?
O11 Ta5 O15 178.6(4) . . ?
O11 Ta5 O17 104.2(4) . . ?
O11 Ta5 K1 70.8(3) . 2_566 ?
O13 Ta5 Ta1 31.2(3) . . ?
O13 Ta5 Ta4 121.7(3) . . ?
O13 Ta5 Ta6 81.0(2) . . ?
O13 Ta5 O15 75.6(3) . . ?
O13 Ta5 K1 137.1(3) . 2_566 ?
O14 Ta5 Ta1 121.8(3) . . ?
O14 Ta5 Ta4 31.2(3) . . ?
O14 Ta5 Ta6 78.6(3) . . ?
O14 Ta5 O7 87.4(4) . . ?
O14 Ta5 O13 152.8(4) . . ?
O14 Ta5 O15 77.3(3) . . ?
O14 Ta5 O17 90.9(4) . . ?
O14 Ta5 K1 51.9(3) . 2_566 ?
O15 Ta5 Ta1 44.4(2) . . ?
O15 Ta5 Ta4 46.2(2) . . ?
O15 Ta5 Ta6 45.7(2) . . ?
O15 Ta5 K1 107.9(2) . 2_566 ?
O17 Ta5 Ta1 77.0(3) . . ?
O17 Ta5 Ta4 82.2(3) . . ?
O17 Ta5 Ta6 121.9(3) . . ?
O17 Ta5 O7 153.0(4) . . ?
O17 Ta5 O13 84.8(4) . . ?
O17 Ta5 O15 76.3(3) . . ?
O17 Ta5 K1 138.1(3) . 2_566 ?
Ta4 Ta6 K1 144.47(5) . 1_655 ?
Ta5 Ta6 Ta4 60.495(16) . . ?
Ta5 Ta6 K1 104.70(5) . 1_655 ?
Co1 Ta6 Ta4 113.46(4) . . ?
Co1 Ta6 Ta5 113.65(4) . . ?
Co1 Ta6 K1 102.05(6) . 1_655 ?
O4 Ta6 Ta4 121.8(2) . . ?
O4 Ta6 Ta5 84.6(2) . . ?
O4 Ta6 Co1 39.1(3) . . ?
O4 Ta6 O15 75.4(3) . . ?
O4 Ta6 K1 85.3(2) . 1_655 ?
O7 Ta6 Ta4 84.0(3) . . ?
O7 Ta6 Ta5 32.9(3) . . ?
O7 Ta6 Co1 128.3(3) . . ?
O7 Ta6 O4 89.7(4) . . ?
O7 Ta6 O1 153.7(3) . . ?
O7 Ta6 O15 79.4(3) . . ?
O7 Ta6 K1 72.8(3) . 1_655 ?
O8 Ta6 Ta4 32.0(3) . . ?
O8 Ta6 Ta5 83.1(3) . . ?
O8 Ta6 Co1 128.0(3) . . ?
O8 Ta6 O4 152.6(4) . . ?
O8 Ta6 O7 93.1(4) . . ?
O8 Ta6 O1 89.3(4) . . ?
O8 Ta6 O15 78.4(3) . . ?
O8 Ta6 K1 121.5(3) . 1_655 ?
O10 Ta6 Ta4 136.4(3) . . ?
O10 Ta6 Ta5 136.3(3) . . ?
O10 Ta6 Co1 95.5(3) . . ?
O10 Ta6 O4 101.3(4) . . ?
O10 Ta6 O7 103.5(4) . . ?
O10 Ta6 O8 104.4(4) . . ?
O10 Ta6 O1 101.2(4) . . ?
O10 Ta6 O15 175.8(4) . . ?
O10 Ta6 K1 34.7(3) . 1_655 ?
O1 Ta6 Ta4 84.3(2) . . ?
O1 Ta6 Ta5 122.1(2) . . ?
O1 Ta6 Co1 39.4(3) . . ?
O1 Ta6 O4 76.7(4) . . ?
O1 Ta6 O15 75.5(3) . . ?
O1 Ta6 K1 127.2(2) . 1_655 ?
O15 Ta6 Ta4 46.5(2) . . ?
O15 Ta6 Ta5 46.6(2) . . ?
O15 Ta6 Co1 80.3(2) . . ?
O15 Ta6 K1 146.0(2) . 1_655 ?
Ta2 Co1 Ta1 69.34(4) . . ?
Ta2 Co1 Ta6 69.34(4) . . ?
Ta1 Co1 Ta6 69.60(4) . . ?
O3 Co1 Ta2 42.9(3) . . ?
O3 Co1 Ta1 42.1(3) . . ?
O3 Co1 Ta6 91.0(3) . . ?
O3 Co1 O1 83.5(4) . . ?
O3 Co1 N1 94.1(3) . . ?
O3 Co1 N2 176.6(3) . . ?
O4 Co1 Ta2 91.6(3) . . ?
O4 Co1 Ta1 42.7(3) . . ?
O4 Co1 Ta6 43.3(3) . . ?
O4 Co1 O3 82.9(4) . . ?
O4 Co1 O1 83.6(4) . . ?
O4 Co1 N1 93.9(3) . . ?
O4 Co1 N2 93.8(3) . . ?
O9 Co1 Ta2 85.2(3) 2_665 . ?
O9 Co1 Ta1 135.0(3) 2_665 . ?
O9 Co1 Ta6 135.4(3) 2_665 . ?
O9 Co1 O3 94.3(4) 2_665 . ?
O9 Co1 O4 176.8(4) 2_665 . ?
O9 Co1 O1 94.5(4) 2_665 . ?
O9 Co1 N1 88.0(3) 2_665 . ?
O9 Co1 N2 88.9(3) 2_665 . ?
O1 Co1 Ta2 42.9(3) . . ?
O1 Co1 Ta1 91.2(3) . . ?
O1 Co1 Ta6 42.3(3) . . ?
O1 Co1 N1 176.7(3) . . ?
O1 Co1 N2 97.2(3) . . ?
N1 Co1 Ta2 135.37(7) . . ?
N1 Co1 Ta1 85.47(6) . . ?
N1 Co1 Ta6 135.74(8) . . ?
N2 Co1 Ta2 138.70(8) . . ?
N2 Co1 Ta1 134.50(8) . . ?
N2 Co1 Ta6 87.34(6) . . ?
N2 Co1 N1 85.05(7) . . ?
Ta2 O2 Ta3 115.3(4) . . ?
Ta1 O3 Ta2 113.0(4) . . ?
Co1 O3 Ta2 97.7(4) . . ?
Co1 O3 Ta1 98.6(4) . . ?
Ta1 O4 Ta6 112.0(4) . . ?
Co1 O4 Ta1 98.0(4) . . ?
Co1 O4 Ta6 97.7(4) . . ?
Ta4 O5 Ta3 116.1(4) . . ?
Ta5 O7 K1 91.0(3) . 2_566 ?
Ta6 O7 Ta5 115.6(5) . . ?
Ta6 O7 K1 113.6(4) . 2_566 ?
Ta6 O8 Ta4 117.4(4) . . ?
Ta2 O9 Co1 179.2(5) . 2_665 ?
Ta6 O10 K1 124.7(4) . 1_655 ?
Ta1 O12 Ta3 115.4(4) . . ?
Ta1 O12 Na2 98.6(4) . . ?
Ta3 O12 Na2 97.0(4) . . ?
Ta1 O13 Ta5 115.6(5) . . ?
Ta1 O13 Na2 97.2(4) . . ?
Ta5 O13 Na2 95.4(3) . . ?
Ta4 O14 K1 119.2(4) . 2_566 ?
Ta5 O14 Ta4 117.6(5) . . ?
Ta5 O14 K1 96.4(4) . 2_566 ?
Ta6 O1 Ta2 112.9(4) . . ?
Co1 O1 Ta2 97.3(4) . . ?
Co1 O1 Ta6 98.3(4) . . ?
Ta2 O15 Ta1 94.7(3) . . ?
Ta2 O15 Ta3 89.3(3) . . ?
Ta2 O15 Ta4 88.5(3) . . ?
Ta2 O15 Ta5 175.9(4) . . ?
Ta2 O15 Ta6 93.8(3) . . ?
Ta1 O15 Ta3 89.3(3) . . ?
Ta1 O15 Ta4 175.9(4) . . ?
Ta1 O15 Ta5 89.0(3) . . ?
Ta1 O15 Ta6 94.2(3) . . ?
Ta3 O15 Ta4 88.2(3) . . ?
Ta3 O15 Ta5 89.0(3) . . ?
Ta5 O15 Ta4 87.8(3) . . ?
Ta6 O15 Ta3 175.1(4) . . ?
Ta6 O15 Ta4 88.0(3) . . ?
Ta6 O15 Ta5 87.7(3) . . ?
Ta3 O17 Ta5 117.2(4) . . ?
Ta3 O17 Na2 103.2(4) . . ?
Ta5 O17 Na2 102.1(4) . . ?
Ta2 O18 Ta4 116.0(5) . . ?
Ta4 O19 K1 130.5(5) . . ?
C1 N1 Co1 108.7(7) . . ?
C2 N2 Co1 108.9(6) . . ?
N2 C2 C1 110.5(11) . . ?
N1 C1 C2 112.0(12) . . ?
Ta5 K1 Ta6 117.94(9) 2_566 1_455 ?
O7 K1 Ta5 32.67(16) 2_566 2_566 ?
O7 K1 Ta6 95.99(18) 2_566 1_455 ?
O7 K1 Na1 113.3(2) 2_566 . ?
O10 K1 Ta5 106.0(2) 1_455 2_566 ?
O10 K1 Ta6 20.62(17) 1_455 1_455 ?
O10 K1 O7 93.5(3) 1_455 2_566 ?
O10 K1 O14 137.3(3) 1_455 2_566 ?
O10 K1 O19 99.6(3) 1_455 . ?
O10 K1 O24 145.6(3) 1_455 . ?
O10 K1 Na1 107.7(2) 1_455 . ?
O10 K1 O25 89.2(3) 1_455 . ?
O14 K1 Ta5 31.72(19) 2_566 2_566 ?
O14 K1 Ta6 148.8(2) 2_566 1_455 ?
O14 K1 O7 54.0(2) 2_566 2_566 ?
O14 K1 O19 91.9(3) 2_566 . ?
O14 K1 Na1 110.4(2) 2_566 . ?
O19 K1 Ta5 105.7(2) . 2_566 ?
O19 K1 Ta6 109.9(2) . 1_455 ?
O19 K1 O7 138.2(3) . 2_566 ?
O19 K1 Na1 100.1(2) . . ?
O23 K1 Ta5 174.6(3) . 2_566 ?
O23 K1 Ta6 65.5(2) . 1_455 ?
O23 K1 O7 145.7(3) . 2_566 ?
O23 K1 O10 78.5(3) . 1_455 ?
O23 K1 O14 144.0(3) . 2_566 ?
O23 K1 O19 76.1(3) . . ?
O23 K1 O24 67.6(3) . . ?
O23 K1 Na1 41.9(2) . . ?
O23 K1 O25 68.1(3) . . ?
O24 K1 Ta5 107.5(2) . 2_566 ?
O24 K1 Ta6 128.0(2) . 1_455 ?
O24 K1 O7 110.8(3) . 2_566 ?
O24 K1 O14 76.9(3) . 2_566 ?
O24 K1 O19 78.6(3) . . ?
O24 K1 Na1 40.8(2) . . ?
Na1 K1 Ta5 132.82(15) . 2_566 ?
Na1 K1 Ta6 88.09(11) . 1_455 ?
O25 K1 Ta5 108.6(2) . 2_566 ?
O25 K1 Ta6 69.8(2) . 1_455 ?
O25 K1 O7 78.5(3) . 2_566 ?
O25 K1 O14 107.3(3) . 2_566 ?
O25 K1 O19 140.6(3) . . ?
O25 K1 O24 73.0(3) . . ?
O25 K1 Na1 41.2(2) . . ?
O12 Na2 O13 64.0(3) . . ?
O12 Na2 Na1 137.6(3) . 2_556 ?
O13 Na2 Na1 154.8(3) . 2_556 ?
O17 Na2 O12 64.4(3) . . ?
O17 Na2 O13 65.1(3) . . ?
O17 Na2 Na1 108.8(3) . 2_556 ?
O20 Na2 O12 86.1(4) . . ?
O20 Na2 O13 85.9(4) . . ?
O20 Na2 O17 145.0(4) . . ?
O20 Na2 O22 108.5(4) . . ?
O20 Na2 Na1 105.7(3) . 2_556 ?
O21 Na2 O12 164.7(4) . . ?
O21 Na2 O13 109.3(4) . . ?
O21 Na2 O17 100.3(4) . . ?
O21 Na2 O20 107.7(4) . . ?
O21 Na2 O22 91.6(4) . . ?
O21 Na2 Na1 46.2(3) . 2_556 ?
O22 Na2 O12 90.2(4) . . ?
O22 Na2 O13 150.1(4) . . ?
O22 Na2 O17 90.9(4) . . ?
O22 Na2 Na1 47.4(3) . 2_556 ?
Na2 O21 Na1 90.5(4) . 2_556 ?
Na2 O22 Na1 86.5(4) . 2_556 ?
Na1 O23 K1 87.1(3) . . ?
Na1 O24 K1 84.9(4) . . ?
Na2 Na1 K1 139.3(2) 2_556 . ?
O21 Na1 K1 124.3(3) 2_556 . ?
O21 Na1 Na2 43.3(3) 2_556 2_556 ?
O21 Na1 O22 87.6(4) 2_556 2_556 ?
O22 Na1 K1 132.8(3) 2_556 . ?
O22 Na1 Na2 46.1(3) 2_556 2_556 ?
O23 Na1 K1 51.0(3) . . ?
O23 Na1 Na2 131.2(3) . 2_556 ?
O23 Na1 O21 89.2(4) . 2_556 ?
O23 Na1 O22 176.2(4) . 2_556 ?
O24 Na1 K1 54.3(3) . . ?
O24 Na1 Na2 144.3(4) . 2_556 ?
O24 Na1 O21 171.4(5) . 2_556 ?
O24 Na1 O22 99.0(5) . 2_556 ?
O24 Na1 O23 84.0(4) . . ?
O24 Na1 O25 94.1(4) . . ?
O25 Na1 K1 53.4(3) . . ?
O25 Na1 Na2 86.0(3) . 2_556 ?
O25 Na1 O21 90.4(4) . 2_556 ?
O25 Na1 O22 98.4(4) . 2_556 ?
O25 Na1 O23 83.6(4) . . ?
O26 Na1 K1 126.5(3) . . ?
O26 Na1 Na2 94.2(3) . 2_556 ?
O26 Na1 O21 92.9(4) . 2_556 ?
O26 Na1 O22 78.4(4) . 2_556 ?
O26 Na1 O23 99.7(4) . . ?
O26 Na1 O24 83.0(4) . . ?
O26 Na1 O25 175.3(5) . . ?
Na1 O25 K1 85.4(3) . . ?
O27 Na3 O28 92.9(5) . . ?
O29 Na3 O27 79.8(5) . . ?
O29 Na3 O28 84.1(5) . . ?
O29 Na3 O30 91.0(5) . . ?
O30 Na3 O27 87.0(5) . . ?
O30 Na3 O28 175.1(5) . . ?
O31 Na3 O27 89.0(6) . . ?
O31 Na3 O28 83.0(6) . . ?
O31 Na3 O29 162.5(7) . . ?
O31 Na3 O30 101.9(6) . . ?
O36 Na3 O27 175.6(7) . . ?
O36 Na3 O28 84.9(6) . . ?
O36 Na3 O29 103.7(7) . . ?
O36 Na3 O30 95.5(7) . . ?
O36 Na3 O31 87.0(8) . . ?

loop_
_geom_bond_atom_site_label_1
_geom_bond_atom_site_label_2
_geom_bond_distance
_geom_bond_site_symmetry_2
_geom_bond_publ_flag
Ta2 Ta3 3.3237(7) . ?
Ta2 Ta4 3.3198(8) . ?
Ta2 Co1 3.0140(18) . ?
Ta2 O2 1.936(8) . ?
Ta2 O3 2.069(9) . ?
Ta2 O9 1.805(9) . ?
Ta2 O1 2.067(9) . ?
Ta2 O15 2.332(9) . ?
Ta2 O18 1.918(9) . ?
Ta1 Ta3 3.3256(8) . ?
Ta1 Ta5 3.3330(8) . ?
Ta1 Co1 3.0183(17) . ?
Ta1 O3 2.047(9) . ?
Ta1 O4 2.067(9) . ?
Ta1 O12 1.907(9) . ?
Ta1 O13 1.915(9) . ?
Ta1 O15 2.334(9) . ?
Ta1 O16 1.821(9) . ?
Ta3 Ta4 3.3567(8) . ?
Ta3 O2 1.999(9) . ?
Ta3 O5 1.987(8) . ?
Ta3 O6 1.791(8) . ?
Ta3 O12 2.026(9) . ?
Ta3 O15 2.397(8) . ?
Ta3 O17 1.970(9) . ?
Ta4 Ta5 3.3589(8) . ?
Ta4 Ta6 3.3406(8) . ?
Ta4 O5 1.968(8) . ?
Ta4 O8 1.996(9) . ?
Ta4 O14 1.964(10) . ?
Ta4 O15 2.425(9) . ?
Ta4 O18 1.997(10) . ?
Ta4 O19 1.770(9) . ?
Ta5 Ta6 3.3275(7) . ?
Ta5 O7 2.003(8) . ?
Ta5 O11 1.763(10) . ?
Ta5 O13 2.023(10) . ?
Ta5 O14 1.963(9) . ?
Ta5 O15 2.422(9) . ?
Ta5 O17 1.985(9) . ?
Ta5 K1 3.710(4) 2_566 ?
Ta6 Co1 3.0371(19) . ?
Ta6 O4 2.101(9) . ?
Ta6 O7 1.929(9) . ?
Ta6 O8 1.914(9) . ?
Ta6 O10 1.787(9) . ?
Ta6 O1 2.065(10) . ?
Ta6 O15 2.382(8) . ?
Ta6 K1 4.175(3) 1_655 ?
Co1 O3 1.933(9) . ?
Co1 O4 1.931(9) . ?
Co1 O9 1.878(9) 2_665 ?
Co1 O1 1.948(9) . ?
Co1 N1 2.0235(18) . ?
Co1 N2 1.9561(16) . ?
O7 K1 3.087(10) 2_566 ?
O9 Co1 1.878(9) 2_665 ?
O10 K1 2.891(10) 1_655 ?
O12 Na2 2.561(11) . ?
O13 Na2 2.597(10) . ?
O14 K1 2.937(10) 2_566 ?
O17 Na2 2.423(10) . ?
O19 K1 2.971(10) . ?
N1 C1 1.409(14) . ?
N2 C2 1.453(13) . ?
C2 C1 1.465(16) . ?
K1 Ta5 3.710(4) 2_566 ?
K1 Ta6 4.175(3) 1_455 ?
K1 O7 3.087(10) 2_566 ?
K1 O10 2.891(10) 1_455 ?
K1 O14 2.937(10) 2_566 ?
K1 O23 2.793(10) . ?
K1 O24 2.929(14) . ?
K1 Na1 3.592(7) . ?
K1 O25 2.892(11) . ?
Na2 O20 2.327(12) . ?
Na2 O21 2.300(13) . ?
Na2 O22 2.421(13) . ?
Na2 Na1 3.355(7) 2_556 ?
O21 Na1 2.421(11) 2_556 ?
O22 Na1 2.474(13) 2_556 ?
O23 Na1 2.402(12) . ?
O24 Na1 2.358(11) . ?
Na1 Na2 3.355(7) 2_556 ?
Na1 O21 2.421(12) 2_556 ?
Na1 O22 2.474(13) 2_556 ?
Na1 O25 2.374(12) . ?
Na1 O26 2.357(13) . ?
Na3 O27 2.442(15) . ?
Na3 O28 2.529(15) . ?
Na3 O29 2.373(14) . ?
Na3 O30 2.389(16) . ?
Na3 O31 2.36(2) . ?
Na3 O36 2.36(2) . ?

loop_
_geom_torsion_atom_site_label_1
_geom_torsion_atom_site_label_2
_geom_torsion_atom_site_label_3
_geom_torsion_atom_site_label_4
_geom_torsion
_geom_torsion_site_symmetry_1
_geom_torsion_site_symmetry_2
_geom_torsion_site_symmetry_3
_geom_torsion_site_symmetry_4
_geom_torsion_publ_flag
Ta2 Ta3 Ta4 Ta5 -110.350(19) . . . . ?
Ta2 Ta3 Ta4 Ta6 -56.680(17) . . . . ?
Ta2 Ta3 Ta4 O5 124.7(5) . . . . ?
Ta2 Ta3 Ta4 O8 -54.0(3) . . . . ?
Ta2 Ta3 Ta4 O14 -134.6(3) . . . . ?
Ta2 Ta3 Ta4 O15 -54.4(3) . . . . ?
Ta2 Ta3 Ta4 O18 24.2(3) . . . . ?
Ta2 Ta3 Ta4 O19 126.8(4) . . . . ?
Ta2 Ta3 O5 Ta4 -46.0(4) . . . . ?
Ta2 Ta3 O12 Ta1 47.0(4) . . . . ?
Ta2 Ta3 O12 Na2 150.0(3) . . . . ?
Ta2 Ta3 O15 Ta1 -94.7(3) . . . . ?
Ta2 Ta3 O15 Ta4 88.5(3) . . . . ?
Ta2 Ta3 O15 Ta5 176.3(4) . . . . ?
Ta2 Ta3 O15 Ta6 129(5) . . . . ?
Ta2 Ta3 O17 Ta5 5.8(6) . . . . ?
Ta2 Ta3 O17 Na2 -105.5(3) . . . . ?
Ta2 Ta4 Ta5 Ta1 -0.548(17) . . . . ?
Ta2 Ta4 Ta5 Ta6 56.827(17) . . . . ?
Ta2 Ta4 Ta5 O7 80.4(3) . . . . ?
Ta2 Ta4 Ta5 O11 -179.5(4) . . . . ?
Ta2 Ta4 Ta5 O13 1.5(3) . . . . ?
Ta2 Ta4 Ta5 O14 177.7(5) . . . . ?
Ta2 Ta4 Ta5 O15 1.1(3) . . . . ?
Ta2 Ta4 Ta5 O17 -77.3(3) . . . . ?
Ta2 Ta4 Ta5 K1 137.35(6) . . . 2_566 ?
Ta2 Ta4 Ta6 Ta5 -108.941(19) . . . . ?
Ta2 Ta4 Ta6 Co1 -4.06(4) . . . . ?
Ta2 Ta4 Ta6 O4 -47.4(3) . . . . ?
Ta2 Ta4 Ta6 O7 -133.3(3) . . . . ?
Ta2 Ta4 Ta6 O8 120.9(5) . . . . ?
Ta2 Ta4 Ta6 O10 123.4(4) . . . . ?
Ta2 Ta4 Ta6 O1 23.1(2) . . . . ?
Ta2 Ta4 Ta6 O15 -52.3(3) . . . . ?
Ta2 Ta4 Ta6 K1 177.96(9) . . . 1_655 ?
Ta2 Ta4 O5 Ta3 46.1(4) . . . . ?
Ta2 Ta4 O8 Ta6 -50.4(4) . . . . ?
Ta2 Ta4 O14 Ta5 -2.7(6) . . . . ?
Ta2 Ta4 O14 K1 113.2(3) . . . 2_566 ?
Ta2 Ta4 O15 Ta1 -142(6) . . . . ?
Ta2 Ta4 O15 Ta3 -89.3(3) . . . . ?
Ta2 Ta4 O15 Ta5 -178.4(4) . . . . ?
Ta2 Ta4 O15 Ta6 93.9(3) . . . . ?
Ta2 Ta4 O19 K1 136.5(4) . . . . ?
Ta2 Co1 O3 Ta1 -114.8(5) . . . . ?
Ta2 Co1 O4 Ta1 56.6(3) . . . . ?
Ta2 Co1 O4 Ta6 -57.0(3) . . . . ?
Ta2 Co1 O1 Ta6 114.5(5) . . . . ?
Ta2 Co1 N1 C1 178.0(9) . . . . ?
Ta2 Co1 N2 C2 -154.5(8) . . . . ?
Ta1 Ta3 Ta4 Ta2 56.661(17) . . . . ?
Ta1 Ta3 Ta4 Ta5 -53.689(17) . . . . ?
Ta1 Ta3 Ta4 Ta6 -0.019(19) . . . . ?
Ta1 Ta3 Ta4 O5 -178.7(5) . . . . ?
Ta1 Ta3 Ta4 O8 2.7(3) . . . . ?
Ta1 Ta3 Ta4 O14 -78.0(3) . . . . ?
Ta1 Ta3 Ta4 O15 2.3(3) . . . . ?
Ta1 Ta3 Ta4 O18 80.9(3) . . . . ?
Ta1 Ta3 Ta4 O19 -176.6(4) . . . . ?
Ta1 Ta3 O2 Ta2 -50.3(4) . . . . ?
Ta1 Ta3 O5 Ta4 1.6(6) . . . . ?
Ta1 Ta3 O12 Na2 103.1(6) . . . . ?
Ta1 Ta3 O15 Ta2 94.7(3) . . . . ?
Ta1 Ta3 O15 Ta4 -176.8(4) . . . . ?
Ta1 Ta3 O15 Ta5 -89.0(3) . . . . ?
Ta1 Ta3 O15 Ta6 -136(5) . . . . ?
Ta1 Ta3 O17 Ta5 51.3(4) . . . . ?
Ta1 Ta3 O17 Na2 -60.0(3) . . . . ?
Ta1 Ta5 Ta6 Ta4 108.313(19) . . . . ?
Ta1 Ta5 Ta6 Co1 3.74(4) . . . . ?
Ta1 Ta5 Ta6 O4 -23.1(2) . . . . ?
Ta1 Ta5 Ta6 O7 -120.9(5) . . . . ?
Ta1 Ta5 Ta6 O8 132.4(3) . . . . ?
Ta1 Ta5 Ta6 O10 -123.9(4) . . . . ?
Ta1 Ta5 Ta6 O1 47.6(3) . . . . ?
Ta1 Ta5 Ta6 O15 51.9(3) . . . . ?
Ta1 Ta5 Ta6 K1 -106.78(5) . . . 1_655 ?
Ta1 Ta5 O7 Ta6 50.4(4) . . . . ?
Ta1 Ta5 O7 K1 167.3(2) . . . 2_566 ?
Ta1 Ta5 O13 Na2 -100.7(5) . . . . ?
Ta1 Ta5 O14 Ta4 2.0(6) . . . . ?
Ta1 Ta5 O14 K1 -125.7(2) . . . 2_566 ?
Ta1 Ta5 O15 Ta2 154(6) . . . . ?
Ta1 Ta5 O15 Ta3 89.3(3) . . . . ?
Ta1 Ta5 O15 Ta4 177.6(4) . . . . ?
Ta1 Ta5 O15 Ta6 -94.3(3) . . . . ?
Ta1 Ta5 O17 Ta3 -51.2(4) . . . . ?
Ta1 Ta5 O17 Na2 60.7(3) . . . . ?
Ta1 Co1 O3 Ta2 114.8(5) . . . . ?
Ta1 Co1 O4 Ta6 -113.6(5) . . . . ?
Ta1 Co1 O1 Ta2 -57.2(3) . . . . ?
Ta1 Co1 O1 Ta6 57.2(3) . . . . ?
Ta1 Co1 N1 C1 -127.8(9) . . . . ?
Ta1 Co1 N2 C2 93.9(8) . . . . ?
Ta1 O12 Na2 O13 20.1(3) . . . . ?
Ta1 O12 Na2 O17 93.4(4) . . . . ?
Ta1 O12 Na2 O20 -67.2(4) . . . . ?
Ta1 O12 Na2 O21 87.4(16) . . . . ?
Ta1 O12 Na2 O22 -175.7(4) . . . . ?
Ta1 O12 Na2 Na1 -176.2(3) . . . 2_556 ?
Ta1 O13 Na2 O12 -19.9(3) . . . . ?
Ta1 O13 Na2 O17 -92.3(4) . . . . ?
Ta1 O13 Na2 O20 67.7(4) . . . . ?
Ta1 O13 Na2 O21 175.0(4) . . . . ?
Ta1 O13 Na2 O22 -53.1(9) . . . . ?
Ta1 O13 Na2 Na1 -173.5(6) . . . 2_556 ?
Ta3 Ta2 Ta4 Ta5 54.591(16) . . . . ?
Ta3 Ta2 Ta4 Ta6 109.231(19) . . . . ?
Ta3 Ta2 Ta4 O5 -26.3(3) . . . . ?
Ta3 Ta2 Ta4 O8 135.5(3) . . . . ?
Ta3 Ta2 Ta4 O14 56.0(3) . . . . ?
Ta3 Ta2 Ta4 O15 55.8(3) . . . . ?
Ta3 Ta2 Ta4 O18 -128.7(5) . . . . ?
Ta3 Ta2 Ta4 O19 -124.8(4) . . . . ?
Ta3 Ta2 Co1 Ta1 3.44(4) . . . . ?
Ta3 Ta2 Co1 Ta6 -71.73(4) . . . . ?
Ta3 Ta2 Co1 O3 44.0(4) . . . . ?
Ta3 Ta2 Co1 O4 -33.8(3) . . . . ?
Ta3 Ta2 Co1 O9 145.6(3) . . . 2_665 ?
Ta3 Ta2 Co1 O1 -112.6(4) . . . . ?
Ta3 Ta2 Co1 N1 63.29(12) . . . . ?
Ta3 Ta2 Co1 N2 -131.45(11) . . . . ?
Ta3 Ta2 O3 Ta1 -37.6(3) . . . . ?
Ta3 Ta2 O3 Co1 -140.4(3) . . . . ?
Ta3 Ta2 O9 Co1 175(100) . . . 2_665 ?
Ta3 Ta2 O1 Ta6 -12.6(6) . . . . ?
Ta3 Ta2 O1 Co1 89.6(4) . . . . ?
Ta3 Ta2 O15 Ta1 89.2(3) . . . . ?
Ta3 Ta2 O15 Ta4 -88.3(3) . . . . ?
Ta3 Ta2 O15 Ta5 -65(6) . . . . ?
Ta3 Ta2 O15 Ta6 -176.2(4) . . . . ?
Ta3 Ta2 O18 Ta4 43.3(4) . . . . ?
Ta3 Ta1 Ta5 Ta4 -53.801(16) . . . . ?
Ta3 Ta1 Ta5 Ta6 -109.062(19) . . . . ?
Ta3 Ta1 Ta5 O7 -136.1(3) . . . . ?
Ta3 Ta1 Ta5 O11 125.1(5) . . . . ?
Ta3 Ta1 Ta5 O13 129.6(5) . . . . ?
Ta3 Ta1 Ta5 O14 -54.9(3) . . . . ?
Ta3 Ta1 Ta5 O15 -55.5(3) . . . . ?
Ta3 Ta1 Ta5 O17 28.0(3) . . . . ?
Ta3 Ta1 Ta5 K1 -120.93(8) . . . 2_566 ?
Ta3 Ta1 Co1 Ta2 -3.43(4) . . . . ?
Ta3 Ta1 Co1 Ta6 71.38(4) . . . . ?
Ta3 Ta1 Co1 O3 -44.7(4) . . . . ?
Ta3 Ta1 Co1 O4 113.4(4) . . . . ?
Ta3 Ta1 Co1 O9 -63.2(4) . . . 2_665 ?
Ta3 Ta1 Co1 O1 34.3(3) . . . . ?
Ta3 Ta1 Co1 N1 -145.88(4) . . . . ?
Ta3 Ta1 Co1 N2 135.60(10) . . . . ?
Ta3 Ta1 O3 Ta2 37.6(3) . . . . ?
Ta3 Ta1 O3 Co1 139.8(3) . . . . ?
Ta3 Ta1 O4 Ta6 13.2(5) . . . . ?
Ta3 Ta1 O4 Co1 -88.5(4) . . . . ?
Ta3 Ta1 O12 Na2 -102.0(6) . . . . ?
Ta3 Ta1 O13 Ta5 -42.6(4) . . . . ?
Ta3 Ta1 O13 Na2 57.0(3) . . . . ?
Ta3 Ta1 O15 Ta2 -89.2(3) . . . . ?
Ta3 Ta1 O15 Ta4 53(6) . . . . ?
Ta3 Ta1 O15 Ta5 89.0(3) . . . . ?
Ta3 Ta1 O15 Ta6 176.6(5) . . . . ?
Ta3 Ta4 Ta5 Ta1 53.512(16) . . . . ?
Ta3 Ta4 Ta5 Ta6 110.89(2) . . . . ?
Ta3 Ta4 Ta5 O7 134.4(3) . . . . ?
Ta3 Ta4 Ta5 O11 -125.4(4) . . . . ?
Ta3 Ta4 Ta5 O13 55.6(3) . . . . ?
Ta3 Ta4 Ta5 O14 -128.2(5) . . . . ?
Ta3 Ta4 Ta5 O15 55.2(3) . . . . ?
Ta3 Ta4 Ta5 O17 -23.3(3) . . . . ?
Ta3 Ta4 Ta5 K1 -168.59(6) . . . 2_566 ?
Ta3 Ta4 Ta6 Ta5 -54.315(18) . . . . ?
Ta3 Ta4 Ta6 Co1 50.57(4) . . . . ?
Ta3 Ta4 Ta6 O4 7.2(3) . . . . ?
Ta3 Ta4 Ta6 O7 -78.7(3) . . . . ?
Ta3 Ta4 Ta6 O8 175.5(5) . . . . ?
Ta3 Ta4 Ta6 O10 178.0(4) . . . . ?
Ta3 Ta4 Ta6 O1 77.7(2) . . . . ?
Ta3 Ta4 Ta6 O15 2.3(3) . . . . ?
Ta3 Ta4 Ta6 K1 -127.42(9) . . . 1_655 ?
Ta3 Ta4 O8 Ta6 -5.3(6) . . . . ?
Ta3 Ta4 O14 Ta5 43.6(4) . . . . ?
Ta3 Ta4 O14 K1 159.5(4) . . . 2_566 ?
Ta3 Ta4 O15 Ta2 89.3(3) . . . . ?
Ta3 Ta4 O15 Ta1 -53(6) . . . . ?
Ta3 Ta4 O15 Ta5 -89.0(3) . . . . ?
Ta3 Ta4 O15 Ta6 -176.8(4) . . . . ?
Ta3 Ta4 O18 Ta2 -43.0(4) . . . . ?
Ta3 Ta4 O19 K1 45.9(8) . . . . ?
Ta3 O12 Na2 O13 -97.0(4) . . . . ?
Ta3 O12 Na2 O17 -23.7(3) . . . . ?
Ta3 O12 Na2 O20 175.7(4) . . . . ?
Ta3 O12 Na2 O21 -29.7(17) . . . . ?
Ta3 O12 Na2 O22 67.2(4) . . . . ?
Ta3 O12 Na2 Na1 66.6(5) . . . 2_556 ?
Ta3 O17 Na2 O12 25.0(3) . . . . ?
Ta3 O17 Na2 O13 96.7(4) . . . . ?
Ta3 O17 Na2 O20 60.3(8) . . . . ?
Ta3 O17 Na2 O21 -156.7(4) . . . . ?
Ta3 O17 Na2 O22 -64.8(4) . . . . ?
Ta3 O17 Na2 Na1 -109.6(3) . . . 2_556 ?
Ta4 Ta2 Ta3 Ta1 -109.11(2) . . . . ?
Ta4 Ta2 Ta3 O2 130.2(5) . . . . ?
Ta4 Ta2 Ta3 O5 26.1(3) . . . . ?
Ta4 Ta2 Ta3 O6 126.7(4) . . . . ?
Ta4 Ta2 Ta3 O12 -134.5(3) . . . . ?
Ta4 Ta2 Ta3 O15 -56.8(3) . . . . ?
Ta4 Ta2 Ta3 O17 -57.2(3) . . . . ?
Ta4 Ta2 Co1 Ta1 70.88(4) . . . . ?
Ta4 Ta2 Co1 Ta6 -4.29(4) . . . . ?
Ta4 Ta2 Co1 O3 111.5(4) . . . . ?
Ta4 Ta2 Co1 O4 33.6(3) . . . . ?
Ta4 Ta2 Co1 O9 -146.9(3) . . . 2_665 ?
Ta4 Ta2 Co1 O1 -45.2(4) . . . . ?
Ta4 Ta2 Co1 N1 130.73(10) . . . . ?
Ta4 Ta2 Co1 N2 -64.01(13) . . . . ?
Ta4 Ta2 O2 Ta3 -42.1(4) . . . . ?
Ta4 Ta2 O3 Ta1 12.2(5) . . . . ?
Ta4 Ta2 O3 Co1 -90.6(3) . . . . ?
Ta4 Ta2 O9 Co1 82(45) . . . 2_665 ?
Ta4 Ta2 O1 Ta6 37.4(4) . . . . ?
Ta4 Ta2 O1 Co1 139.7(4) . . . . ?
Ta4 Ta2 O15 Ta1 177.5(4) . . . . ?
Ta4 Ta2 O15 Ta3 88.3(3) . . . . ?
Ta4 Ta2 O15 Ta5 23(6) . . . . ?
Ta4 Ta2 O15 Ta6 -87.9(3) . . . . ?
Ta4 Ta3 O2 Ta2 41.7(4) . . . . ?
Ta4 Ta3 O12 Ta1 0.5(6) . . . . ?
Ta4 Ta3 O12 Na2 103.5(3) . . . . ?
Ta4 Ta3 O15 Ta2 -88.5(3) . . . . ?
Ta4 Ta3 O15 Ta1 176.8(4) . . . . ?
Ta4 Ta3 O15 Ta5 87.8(3) . . . . ?
Ta4 Ta3 O15 Ta6 41(5) . . . . ?
Ta4 Ta3 O17 Ta5 -41.2(4) . . . . ?
Ta4 Ta3 O17 Na2 -152.5(3) . . . . ?
Ta4 Ta5 Ta6 Co1 -104.57(4) . . . . ?
Ta4 Ta5 Ta6 O4 -131.4(3) . . . . ?
Ta4 Ta5 Ta6 O7 130.8(5) . . . . ?
Ta4 Ta5 Ta6 O8 24.1(3) . . . . ?
Ta4 Ta5 Ta6 O10 127.8(4) . . . . ?
Ta4 Ta5 Ta6 O1 -60.7(3) . . . . ?
Ta4 Ta5 Ta6 O15 -56.4(3) . . . . ?
Ta4 Ta5 Ta6 K1 144.91(5) . . . 1_655 ?
Ta4 Ta5 O7 Ta6 -41.3(4) . . . . ?
Ta4 Ta5 O7 K1 75.52(19) . . . 2_566 ?
Ta4 Ta5 O13 Ta1 -4.0(5) . . . . ?
Ta4 Ta5 O13 Na2 -104.7(3) . . . . ?
Ta4 Ta5 O14 K1 -127.8(6) . . . 2_566 ?
Ta4 Ta5 O15 Ta2 -23(6) . . . . ?
Ta4 Ta5 O15 Ta1 -177.6(4) . . . . ?
Ta4 Ta5 O15 Ta3 -88.3(3) . . . . ?
Ta4 Ta5 O15 Ta6 88.1(3) . . . . ?
Ta4 Ta5 O17 Ta3 41.2(4) . . . . ?
Ta4 Ta5 O17 Na2 153.1(3) . . . . ?
Ta4 Ta6 Co1 Ta2 4.23(4) . . . . ?
Ta4 Ta6 Co1 Ta1 -70.58(4) . . . . ?
Ta4 Ta6 Co1 O3 -33.6(3) . . . . ?
Ta4 Ta6 Co1 O4 -112.1(4) . . . . ?
Ta4 Ta6 Co1 O9 63.7(4) . . . 2_665 ?
Ta4 Ta6 Co1 O1 45.7(4) . . . . ?
Ta4 Ta6 Co1 N1 -130.43(9) . . . . ?
Ta4 Ta6 Co1 N2 149.44(4) . . . . ?
Ta4 Ta6 O4 Ta1 -13.0(5) . . . . ?
Ta4 Ta6 O4 Co1 88.8(3) . . . . ?
Ta4 Ta6 O7 Ta5 41.5(4) . . . . ?
Ta4 Ta6 O7 K1 -61.9(3) . . . 2_566 ?
Ta4 Ta6 O10 K1 123.8(4) . . . 1_655 ?
Ta4 Ta6 O1 Ta2 -37.2(4) . . . . ?
Ta4 Ta6 O1 Co1 -138.8(3) . . . . ?
Ta4 Ta6 O15 Ta2 88.4(3) . . . . ?
Ta4 Ta6 O15 Ta1 -176.6(4) . . . . ?
Ta4 Ta6 O15 Ta3 -41(5) . . . . ?
Ta4 Ta6 O15 Ta5 -87.8(3) . . . . ?
Ta4 O19 K1 Ta5 136.0(5) . . . 2_566 ?
Ta4 O19 K1 Ta6 -95.8(6) . . . 1_455 ?
Ta4 O19 K1 O7 139.3(5) . . . 2_566 ?
Ta4 O19 K1 O10 -114.3(6) . . . 1_455 ?
Ta4 O19 K1 O14 106.9(6) . . . 2_566 ?
Ta4 O19 K1 O23 -38.7(6) . . . . ?
Ta4 O19 K1 O24 30.8(6) . . . . ?
Ta4 O19 K1 Na1 -4.2(6) . . . . ?
Ta4 O19 K1 O25 -13.8(9) . . . . ?
Ta5 Ta1 Ta3 Ta2 108.445(19) . . . . ?
Ta5 Ta1 Ta3 Ta4 53.856(17) . . . . ?
Ta5 Ta1 Ta3 O2 135.8(3) . . . . ?
Ta5 Ta1 Ta3 O5 53.0(3) . . . . ?
Ta5 Ta1 Ta3 O6 -121.5(4) . . . . ?
Ta5 Ta1 Ta3 O12 -126.6(5) . . . . ?
Ta5 Ta1 Ta3 O15 56.2(3) . . . . ?
Ta5 Ta1 Ta3 O17 -28.2(2) . . . . ?
Ta5 Ta1 Co1 Ta2 -70.89(4) . . . . ?
Ta5 Ta1 Co1 Ta6 3.91(4) . . . . ?
Ta5 Ta1 Co1 O3 -112.2(4) . . . . ?
Ta5 Ta1 Co1 O4 46.0(4) . . . . ?
Ta5 Ta1 Co1 O9 -130.7(4) . . . 2_665 ?
Ta5 Ta1 Co1 O1 -33.2(3) . . . . ?
Ta5 Ta1 Co1 N1 146.65(4) . . . . ?
Ta5 Ta1 Co1 N2 68.14(12) . . . . ?
Ta5 Ta1 O3 Ta2 -12.8(5) . . . . ?
Ta5 Ta1 O3 Co1 89.4(3) . . . . ?
Ta5 Ta1 O4 Ta6 -37.1(4) . . . . ?
Ta5 Ta1 O4 Co1 -138.7(3) . . . . ?
Ta5 Ta1 O12 Ta3 45.0(4) . . . . ?
Ta5 Ta1 O12 Na2 -57.0(3) . . . . ?
Ta5 Ta1 O13 Na2 99.6(5) . . . . ?
Ta5 Ta1 O15 Ta2 -178.2(4) . . . . ?
Ta5 Ta1 O15 Ta3 -89.0(3) . . . . ?
Ta5 Ta1 O15 Ta4 -36(6) . . . . ?
Ta5 Ta1 O15 Ta6 87.6(3) . . . . ?
Ta5 Ta4 Ta6 Co1 104.88(4) . . . . ?
Ta5 Ta4 Ta6 O4 61.5(3) . . . . ?
Ta5 Ta4 Ta6 O7 -24.4(3) . . . . ?
Ta5 Ta4 Ta6 O8 -130.2(5) . . . . ?
Ta5 Ta4 Ta6 O10 -127.7(4) . . . . ?
Ta5 Ta4 Ta6 O1 132.0(2) . . . . ?
Ta5 Ta4 Ta6 O15 56.6(3) . . . . ?
Ta5 Ta4 Ta6 K1 -73.10(9) . . . 1_655 ?
Ta5 Ta4 O5 Ta3 -46.1(4) . . . . ?
Ta5 Ta4 O8 Ta6 41.8(4) . . . . ?
Ta5 Ta4 O14 K1 115.9(6) . . . 2_566 ?
Ta5 Ta4 O15 Ta2 178.4(4) . . . . ?
Ta5 Ta4 O15 Ta1 36(6) . . . . ?
Ta5 Ta4 O15 Ta3 89.0(3) . . . . ?
Ta5 Ta4 O15 Ta6 -87.8(3) . . . . ?
Ta5 Ta4 O18 Ta2 3.9(5) . . . . ?
Ta5 Ta4 O19 K1 -42.7(7) . . . . ?
Ta5 Ta6 Co1 Ta2 70.90(4) . . . . ?
Ta5 Ta6 Co1 Ta1 -3.91(4) . . . . ?
Ta5 Ta6 Co1 O3 33.1(3) . . . . ?
Ta5 Ta6 Co1 O4 -45.5(4) . . . . ?
Ta5 Ta6 Co1 O9 130.3(4) . . . 2_665 ?
Ta5 Ta6 Co1 O1 112.3(4) . . . . ?
Ta5 Ta6 Co1 N1 -63.76(10) . . . . ?
Ta5 Ta6 Co1 N2 -143.89(4) . . . . ?
Ta5 Ta6 O4 Ta1 37.2(4) . . . . ?
Ta5 Ta6 O4 Co1 139.0(3) . . . . ?
Ta5 Ta6 O7 K1 -103.3(6) . . . 2_566 ?
Ta5 Ta6 O8 Ta4 -42.1(4) . . . . ?
Ta5 Ta6 O10 K1 30.0(8) . . . 1_655 ?
Ta5 Ta6 O1 Ta2 12.5(5) . . . . ?
Ta5 Ta6 O1 Co1 -89.0(3) . . . . ?
Ta5 Ta6 O15 Ta2 176.2(4) . . . . ?
Ta5 Ta6 O15 Ta1 -88.8(3) . . . . ?
Ta5 Ta6 O15 Ta3 47(5) . . . . ?
Ta5 Ta6 O15 Ta4 87.8(3) . . . . ?
Ta5 O13 Na2 O12 96.8(4) . . . . ?
Ta5 O13 Na2 O17 24.4(3) . . . . ?
Ta5 O13 Na2 O20 -175.6(4) . . . . ?
Ta5 O13 Na2 O21 -68.3(5) . . . . ?
Ta5 O13 Na2 O22 63.6(9) . . . . ?
Ta5 O13 Na2 Na1 -56.8(9) . . . 2_556 ?
Ta5 O17 Na2 O12 -97.1(4) . . . . ?
Ta5 O17 Na2 O13 -25.3(3) . . . . ?
Ta5 O17 Na2 O20 -61.8(9) . . . . ?
Ta5 O17 Na2 O21 81.3(4) . . . . ?
Ta5 O17 Na2 O22 173.1(4) . . . . ?
Ta5 O17 Na2 Na1 128.3(3) . . . 2_556 ?
Ta5 K1 O23 Na1 14(3) 2_566 . . . ?
Ta5 K1 O24 Na1 136.5(3) 2_566 . . . ?
Ta5 K1 Na1 Na2 70.7(4) 2_566 . . 2_556 ?
Ta5 K1 Na1 O21 126.8(4) 2_566 . . 2_556 ?
Ta5 K1 Na1 O22 2.7(5) 2_566 . . 2_556 ?
Ta5 K1 Na1 O23 -178.3(3) 2_566 . . . ?
Ta5 K1 Na1 O24 -63.5(4) 2_566 . . . ?
Ta5 K1 Na1 O25 66.6(4) 2_566 . . . ?
Ta5 K1 Na1 O26 -107.5(5) 2_566 . . . ?
Ta5 K1 O25 Na1 -134.8(3) 2_566 . . . ?
Ta6 Ta4 Ta5 Ta1 -57.375(16) . . . . ?
Ta6 Ta4 Ta5 O7 23.5(3) . . . . ?
Ta6 Ta4 Ta5 O11 123.7(4) . . . . ?
Ta6 Ta4 Ta5 O13 -55.3(3) . . . . ?
Ta6 Ta4 Ta5 O14 120.9(5) . . . . ?
Ta6 Ta4 Ta5 O15 -55.7(3) . . . . ?
Ta6 Ta4 Ta5 O17 -134.2(3) . . . . ?
Ta6 Ta4 Ta5 K1 80.53(6) . . . 2_566 ?
Ta6 Ta4 O5 Ta3 -1.6(6) . . . . ?
Ta6 Ta4 O14 Ta5 -49.1(4) . . . . ?
Ta6 Ta4 O14 K1 66.8(3) . . . 2_566 ?
Ta6 Ta4 O15 Ta2 -93.9(3) . . . . ?
Ta6 Ta4 O15 Ta1 124(6) . . . . ?
Ta6 Ta4 O15 Ta3 176.8(4) . . . . ?
Ta6 Ta4 O15 Ta5 87.8(3) . . . . ?
Ta6 Ta4 O18 Ta2 49.4(4) . . . . ?
Ta6 Ta4 O19 K1 -129.3(4) . . . . ?
Ta6 Ta5 O7 K1 116.9(5) . . . 2_566 ?
Ta6 Ta5 O13 Ta1 -50.1(4) . . . . ?
Ta6 Ta5 O13 Na2 -150.8(3) . . . . ?
Ta6 Ta5 O14 Ta4 49.3(4) . . . . ?
Ta6 Ta5 O14 K1 -78.5(2) . . . 2_566 ?
Ta6 Ta5 O15 Ta2 -112(6) . . . . ?
Ta6 Ta5 O15 Ta1 94.3(3) . . . . ?
Ta6 Ta5 O15 Ta3 -176.4(4) . . . . ?
Ta6 Ta5 O15 Ta4 -88.1(3) . . . . ?
Ta6 Ta5 O17 Ta3 -5.8(6) . . . . ?
Ta6 Ta5 O17 Na2 106.1(3) . . . . ?
Ta6 Co1 O3 Ta2 57.4(3) . . . . ?
Ta6 Co1 O3 Ta1 -57.3(3) . . . . ?
Ta6 Co1 O4 Ta1 113.6(5) . . . . ?
Ta6 Co1 O1 Ta2 -114.5(5) . . . . ?
Ta6 Co1 N1 C1 -73.4(9) . . . . ?
Ta6 Co1 N2 C2 151.6(7) . . . . ?
Ta6 K1 O23 Na1 -116.9(3) 1_455 . . . ?
Ta6 K1 O24 Na1 -14.0(5) 1_455 . . . ?
Ta6 K1 Na1 Na2 -56.7(3) 1_455 . . 2_556 ?
Ta6 K1 Na1 O21 -0.6(4) 1_455 . . 2_556 ?
Ta6 K1 Na1 O22 -124.8(5) 1_455 . . 2_556 ?
Ta6 K1 Na1 O23 54.3(3) 1_455 . . . ?
Ta6 K1 Na1 O24 169.0(4) 1_455 . . . ?
Ta6 K1 Na1 O25 -60.9(3) 1_455 . . . ?
Ta6 K1 Na1 O26 125.0(5) 1_455 . . . ?
Ta6 K1 O25 Na1 111.5(3) 1_455 . . . ?
Co1 Ta2 Ta3 Ta1 -3.30(4) . . . . ?
Co1 Ta2 Ta3 Ta4 105.80(4) . . . . ?
Co1 Ta2 Ta3 O2 -124.0(5) . . . . ?
Co1 Ta2 Ta3 O5 131.9(3) . . . . ?
Co1 Ta2 Ta3 O6 -127.5(4) . . . . ?
Co1 Ta2 Ta3 O12 -28.7(3) . . . . ?
Co1 Ta2 Ta3 O15 49.0(3) . . . . ?
Co1 Ta2 Ta3 O17 48.6(3) . . . . ?
Co1 Ta2 Ta4 Ta3 -105.10(4) . . . . ?
Co1 Ta2 Ta4 Ta5 -50.51(4) . . . . ?
Co1 Ta2 Ta4 Ta6 4.13(4) . . . . ?
Co1 Ta2 Ta4 O5 -131.4(3) . . . . ?
Co1 Ta2 Ta4 O8 30.4(3) . . . . ?
Co1 Ta2 Ta4 O14 -49.1(3) . . . . ?
Co1 Ta2 Ta4 O15 -49.3(3) . . . . ?
Co1 Ta2 Ta4 O18 126.2(5) . . . . ?
Co1 Ta2 Ta4 O19 130.1(4) . . . . ?
Co1 Ta2 O2 Ta3 74.8(5) . . . . ?
Co1 Ta2 O3 Ta1 102.8(5) . . . . ?
Co1 Ta2 O9 Co1 -53(45) . . . 2_665 ?
Co1 Ta2 O1 Ta6 -102.3(6) . . . . ?
Co1 Ta2 O15 Ta1 -46.7(2) . . . . ?
Co1 Ta2 O15 Ta3 -135.9(2) . . . . ?
Co1 Ta2 O15 Ta4 135.8(2) . . . . ?
Co1 Ta2 O15 Ta5 159(6) . . . . ?
Co1 Ta2 O15 Ta6 47.9(2) . . . . ?
Co1 Ta2 O18 Ta4 -72.9(5) . . . . ?
Co1 Ta1 Ta3 Ta2 3.29(4) . . . . ?
Co1 Ta1 Ta3 Ta4 -51.30(4) . . . . ?
Co1 Ta1 Ta3 O2 30.6(3) . . . . ?
Co1 Ta1 Ta3 O5 -52.1(3) . . . . ?
Co1 Ta1 Ta3 O6 133.3(4) . . . . ?
Co1 Ta1 Ta3 O12 128.3(5) . . . . ?
Co1 Ta1 Ta3 O15 -49.0(3) . . . . ?
Co1 Ta1 Ta3 O17 -133.4(3) . . . . ?
Co1 Ta1 Ta5 Ta4 51.49(4) . . . . ?
Co1 Ta1 Ta5 Ta6 -3.77(4) . . . . ?
Co1 Ta1 Ta5 O7 -30.8(3) . . . . ?
Co1 Ta1 Ta5 O11 -129.7(5) . . . . ?
Co1 Ta1 Ta5 O13 -125.1(5) . . . . ?
Co1 Ta1 Ta5 O14 50.4(3) . . . . ?
Co1 Ta1 Ta5 O15 49.8(3) . . . . ?
Co1 Ta1 Ta5 O17 133.3(3) . . . . ?
Co1 Ta1 Ta5 K1 -15.64(9) . . . 2_566 ?
Co1 Ta1 O3 Ta2 -102.2(5) . . . . ?
Co1 Ta1 O4 Ta6 101.6(5) . . . . ?
Co1 Ta1 O12 Ta3 -70.9(6) . . . . ?
Co1 Ta1 O12 Na2 -172.95(14) . . . . ?
Co1 Ta1 O13 Ta5 73.8(5) . . . . ?
Co1 Ta1 O13 Na2 173.41(14) . . . . ?
Co1 Ta1 O15 Ta2 46.6(2) . . . . ?
Co1 Ta1 O15 Ta3 135.9(2) . . . . ?
Co1 Ta1 O15 Ta4 -171(6) . . . . ?
Co1 Ta1 O15 Ta5 -135.2(2) . . . . ?
Co1 Ta1 O15 Ta6 -47.6(2) . . . . ?
Co1 Ta6 O4 Ta1 -101.8(5) . . . . ?
Co1 Ta6 O7 Ta5 -73.8(5) . . . . ?
Co1 Ta6 O7 K1 -177.15(12) . . . 2_566 ?
Co1 Ta6 O8 Ta4 72.7(5) . . . . ?
Co1 Ta6 O10 K1 -103.2(4) . . . 1_655 ?
Co1 Ta6 O1 Ta2 101.6(5) . . . . ?
Co1 Ta6 O15 Ta2 -47.6(2) . . . . ?
Co1 Ta6 O15 Ta1 47.4(2) . . . . ?
Co1 Ta6 O15 Ta3 -177(5) . . . . ?
Co1 Ta6 O15 Ta4 -136.0(2) . . . . ?
Co1 Ta6 O15 Ta5 136.2(2) . . . . ?
Co1 N1 C1 C2 -29.3(17) . . . . ?
Co1 N2 C2 C1 -35.1(15) . . . . ?
O2 Ta2 Ta3 Ta1 120.7(5) . . . . ?
O2 Ta2 Ta3 Ta4 -130.2(5) . . . . ?
O2 Ta2 Ta3 O5 -104.1(6) . . . . ?
O2 Ta2 Ta3 O6 -3.5(6) . . . . ?
O2 Ta2 Ta3 O12 95.4(6) . . . . ?
O2 Ta2 Ta3 O15 173.0(6) . . . . ?
O2 Ta2 Ta3 O17 172.6(6) . . . . ?
O2 Ta2 Ta4 Ta3 24.7(3) . . . . ?
O2 Ta2 Ta4 Ta5 79.3(3) . . . . ?
O2 Ta2 Ta4 Ta6 133.9(3) . . . . ?
O2 Ta2 Ta4 O5 -1.6(4) . . . . ?
O2 Ta2 Ta4 O8 160.2(4) . . . . ?
O2 Ta2 Ta4 O14 80.7(4) . . . . ?
O2 Ta2 Ta4 O15 80.5(4) . . . . ?
O2 Ta2 Ta4 O18 -104.0(5) . . . . ?
O2 Ta2 Ta4 O19 -100.1(5) . . . . ?
O2 Ta2 Co1 Ta1 -31.7(4) . . . . ?
O2 Ta2 Co1 Ta6 -106.9(4) . . . . ?
O2 Ta2 Co1 O3 8.9(5) . . . . ?
O2 Ta2 Co1 O4 -69.0(4) . . . . ?
O2 Ta2 Co1 O9 110.5(4) . . . 2_665 ?
O2 Ta2 Co1 O1 -147.7(6) . . . . ?
O2 Ta2 Co1 N1 28.1(4) . . . . ?
O2 Ta2 Co1 N2 -166.6(4) . . . . ?
O2 Ta2 O3 Ta1 -70.3(5) . . . . ?
O2 Ta2 O3 Co1 -173.1(4) . . . . ?
O2 Ta2 O9 Co1 176(100) . . . 2_665 ?
O2 Ta2 O1 Ta6 -26.9(11) . . . . ?
O2 Ta2 O1 Co1 75.4(10) . . . . ?
O2 Ta2 O15 Ta1 85.4(3) . . . . ?
O2 Ta2 O15 Ta3 -3.9(3) . . . . ?
O2 Ta2 O15 Ta4 -92.1(3) . . . . ?
O2 Ta2 O15 Ta5 -69(6) . . . . ?
O2 Ta2 O15 Ta6 179.9(4) . . . . ?
O2 Ta2 O18 Ta4 75.0(5) . . . . ?
O2 Ta3 Ta4 Ta2 -24.0(3) . . . . ?
O2 Ta3 Ta4 Ta5 -134.3(3) . . . . ?
O2 Ta3 Ta4 Ta6 -80.7(3) . . . . ?
O2 Ta3 Ta4 O5 100.7(6) . . . . ?
O2 Ta3 Ta4 O8 -78.0(4) . . . . ?
O2 Ta3 Ta4 O14 -158.6(4) . . . . ?
O2 Ta3 Ta4 O15 -78.4(4) . . . . ?
O2 Ta3 Ta4 O18 0.2(4) . . . . ?
O2 Ta3 Ta4 O19 102.8(5) . . . . ?
O2 Ta3 O5 Ta4 -76.8(5) . . . . ?
O2 Ta3 O12 Ta1 78.7(5) . . . . ?
O2 Ta3 O12 Na2 -178.2(4) . . . . ?
O2 Ta3 O15 Ta2 3.8(3) . . . . ?
O2 Ta3 O15 Ta1 -90.9(4) . . . . ?
O2 Ta3 O15 Ta4 92.3(3) . . . . ?
O2 Ta3 O15 Ta5 -179.9(4) . . . . ?
O2 Ta3 O15 Ta6 133(5) . . . . ?
O2 Ta3 O17 Ta5 14.4(11) . . . . ?
O2 Ta3 O17 Na2 -96.9(8) . . . . ?
O3 Ta2 Ta3 Ta1 23.0(3) . . . . ?
O3 Ta2 Ta3 Ta4 132.2(3) . . . . ?
O3 Ta2 Ta3 O2 -97.7(5) . . . . ?
O3 Ta2 Ta3 O5 158.2(4) . . . . ?
O3 Ta2 Ta3 O6 -101.1(5) . . . . ?
O3 Ta2 Ta3 O12 -2.3(4) . . . . ?
O3 Ta2 Ta3 O15 75.3(4) . . . . ?
O3 Ta2 Ta3 O17 75.0(4) . . . . ?
O3 Ta2 Ta4 Ta3 -60.7(3) . . . . ?
O3 Ta2 Ta4 Ta5 -6.1(3) . . . . ?
O3 Ta2 Ta4 Ta6 48.5(3) . . . . ?
O3 Ta2 Ta4 O5 -87.0(4) . . . . ?
O3 Ta2 Ta4 O8 74.8(4) . . . . ?
O3 Ta2 Ta4 O14 -4.7(4) . . . . ?
O3 Ta2 Ta4 O15 -5.0(4) . . . . ?
O3 Ta2 Ta4 O18 170.6(5) . . . . ?
O3 Ta2 Ta4 O19 174.4(5) . . . . ?
O3 Ta2 Co1 Ta1 -40.6(4) . . . . ?
O3 Ta2 Co1 Ta6 -115.8(4) . . . . ?
O3 Ta2 Co1 O4 -77.8(5) . . . . ?
O3 Ta2 Co1 O9 101.6(5) . . . 2_665 ?
O3 Ta2 Co1 O1 -156.6(6) . . . . ?
O3 Ta2 Co1 N1 19.3(4) . . . . ?
O3 Ta2 Co1 N2 -175.5(4) . . . . ?
O3 Ta2 O2 Ta3 80.5(5) . . . . ?
O3 Ta2 O9 Co1 -92(45) . . . 2_665 ?
O3 Ta2 O1 Ta6 -87.3(5) . . . . ?
O3 Ta2 O1 Co1 15.0(4) . . . . ?
O3 Ta2 O15 Ta1 -6.8(3) . . . . ?
O3 Ta2 O15 Ta3 -96.1(3) . . . . ?
O3 Ta2 O15 Ta4 175.7(3) . . . . ?
O3 Ta2 O15 Ta5 -161(6) . . . . ?
O3 Ta2 O15 Ta6 87.7(3) . . . . ?
O3 Ta2 O18 Ta4 -18.5(10) . . . . ?
O3 Ta1 Ta3 Ta2 -23.3(2) . . . . ?
O3 Ta1 Ta3 Ta4 -77.9(2) . . . . ?
O3 Ta1 Ta3 O2 4.0(3) . . . . ?
O3 Ta1 Ta3 O5 -78.7(4) . . . . ?
O3 Ta1 Ta3 O6 106.7(5) . . . . ?
O3 Ta1 Ta3 O12 101.7(6) . . . . ?
O3 Ta1 Ta3 O15 -75.6(4) . . . . ?
O3 Ta1 Ta3 O17 -159.9(4) . . . . ?
O3 Ta1 Ta5 Ta4 7.6(3) . . . . ?
O3 Ta1 Ta5 Ta6 -47.6(3) . . . . ?
O3 Ta1 Ta5 O7 -74.7(4) . . . . ?
O3 Ta1 Ta5 O11 -173.5(5) . . . . ?
O3 Ta1 Ta5 O13 -168.9(5) . . . . ?
O3 Ta1 Ta5 O14 6.6(4) . . . . ?
O3 Ta1 Ta5 O15 5.9(4) . . . . ?
O3 Ta1 Ta5 O17 89.4(4) . . . . ?
O3 Ta1 Ta5 K1 -59.5(3) . . . 2_566 ?
O3 Ta1 Co1 Ta2 41.3(4) . . . . ?
O3 Ta1 Co1 Ta6 116.1(4) . . . . ?
O3 Ta1 Co1 O4 158.2(6) . . . . ?
O3 Ta1 Co1 O9 -18.5(5) . . . 2_665 ?
O3 Ta1 Co1 O1 79.0(5) . . . . ?
O3 Ta1 Co1 N1 -101.2(4) . . . . ?
O3 Ta1 Co1 N2 -179.7(4) . . . . ?
O3 Ta1 O4 Ta6 87.7(5) . . . . ?
O3 Ta1 O4 Co1 -14.0(4) . . . . ?
O3 Ta1 O12 Ta3 -77.2(5) . . . . ?
O3 Ta1 O12 Na2 -179.3(4) . . . . ?
O3 Ta1 O13 Ta5 21.9(11) . . . . ?
O3 Ta1 O13 Na2 121.5(7) . . . . ?
O3 Ta1 O15 Ta2 6.9(3) . . . . ?
O3 Ta1 O15 Ta3 96.2(3) . . . . ?
O3 Ta1 O15 Ta4 149(6) . . . . ?
O3 Ta1 O15 Ta5 -174.9(3) . . . . ?
O3 Ta1 O15 Ta6 -87.3(3) . . . . ?
O3 Co1 O4 Ta1 14.5(4) . . . . ?
O3 Co1 O4 Ta6 -99.1(4) . . . . ?
O3 Co1 O1 Ta2 -15.8(4) . . . . ?
O3 Co1 O1 Ta6 98.7(4) . . . . ?
O3 Co1 N1 C1 -169.0(10) . . . . ?
O3 Co1 N2 C2 90(5) . . . . ?
O4 Ta1 Ta3 Ta2 47.2(3) . . . . ?
O4 Ta1 Ta3 Ta4 -7.4(3) . . . . ?
O4 Ta1 Ta3 O2 74.5(4) . . . . ?
O4 Ta1 Ta3 O5 -8.2(4) . . . . ?
O4 Ta1 Ta3 O6 177.2(5) . . . . ?
O4 Ta1 Ta3 O12 172.2(6) . . . . ?
O4 Ta1 Ta3 O15 -5.0(4) . . . . ?
O4 Ta1 Ta3 O17 -89.4(4) . . . . ?
O4 Ta1 Ta5 Ta4 78.7(3) . . . . ?
O4 Ta1 Ta5 Ta6 23.5(3) . . . . ?
O4 Ta1 Ta5 O7 -3.6(4) . . . . ?
O4 Ta1 Ta5 O11 -102.4(5) . . . . ?
O4 Ta1 Ta5 O13 -97.8(5) . . . . ?
O4 Ta1 Ta5 O14 77.7(4) . . . . ?
O4 Ta1 Ta5 O15 77.0(4) . . . . ?
O4 Ta1 Ta5 O17 160.5(4) . . . . ?
O4 Ta1 Ta5 K1 11.6(3) . . . 2_566 ?
O4 Ta1 Co1 Ta2 -116.9(4) . . . . ?
O4 Ta1 Co1 Ta6 -42.1(4) . . . . ?
O4 Ta1 Co1 O3 -158.2(6) . . . . ?
O4 Ta1 Co1 O9 -176.7(6) . . . 2_665 ?
O4 Ta1 Co1 O1 -79.2(5) . . . . ?
O4 Ta1 Co1 N1 100.7(4) . . . . ?
O4 Ta1 Co1 N2 22.2(4) . . . . ?
O4 Ta1 O3 Ta2 -88.2(4) . . . . ?
O4 Ta1 O3 Co1 14.0(4) . . . . ?
O4 Ta1 O12 Ta3 -16.1(12) . . . . ?
O4 Ta1 O12 Na2 -118.1(8) . . . . ?
O4 Ta1 O13 Ta5 80.7(5) . . . . ?
O4 Ta1 O13 Na2 -179.7(4) . . . . ?
O4 Ta1 O15 Ta2 86.4(3) . . . . ?
O4 Ta1 O15 Ta3 175.7(4) . . . . ?
O4 Ta1 O15 Ta4 -132(6) . . . . ?
O4 Ta1 O15 Ta5 -95.3(3) . . . . ?
O4 Ta1 O15 Ta6 -7.7(3) . . . . ?
O4 Ta6 Co1 Ta2 116.3(4) . . . . ?
O4 Ta6 Co1 Ta1 41.5(4) . . . . ?
O4 Ta6 Co1 O3 78.6(5) . . . . ?
O4 Ta6 Co1 O9 175.8(5) . . . 2_665 ?
O4 Ta6 Co1 O1 157.8(5) . . . . ?
O4 Ta6 Co1 N1 -18.3(4) . . . . ?
O4 Ta6 Co1 N2 -98.4(4) . . . . ?
O4 Ta6 O7 Ta5 -80.6(5) . . . . ?
O4 Ta6 O7 K1 176.1(4) . . . 2_566 ?
O4 Ta6 O8 Ta4 22.0(11) . . . . ?
O4 Ta6 O10 K1 -64.1(6) . . . 1_655 ?
O4 Ta6 O1 Ta2 87.4(5) . . . . ?
O4 Ta6 O1 Co1 -14.2(3) . . . . ?
O4 Ta6 O15 Ta2 -87.3(4) . . . . ?
O4 Ta6 O15 Ta1 7.7(3) . . . . ?
O4 Ta6 O15 Ta3 143(5) . . . . ?
O4 Ta6 O15 Ta4 -175.7(4) . . . . ?
O4 Ta6 O15 Ta5 96.5(3) . . . . ?
O4 Co1 O3 Ta2 100.1(4) . . . . ?
O4 Co1 O3 Ta1 -14.7(4) . . . . ?
O4 Co1 O1 Ta2 -99.4(4) . . . . ?
O4 Co1 O1 Ta6 15.1(4) . . . . ?
O4 Co1 N1 C1 -85.9(9) . . . . ?
O4 Co1 N2 C2 108.8(8) . . . . ?
O5 Ta3 Ta4 Ta2 -124.7(5) . . . . ?
O5 Ta3 Ta4 Ta5 125.0(5) . . . . ?
O5 Ta3 Ta4 Ta6 178.6(5) . . . . ?
O5 Ta3 Ta4 O8 -178.7(6) . . . . ?
O5 Ta3 Ta4 O14 100.7(6) . . . . ?
O5 Ta3 Ta4 O15 -179.1(6) . . . . ?
O5 Ta3 Ta4 O18 -100.5(6) . . . . ?
O5 Ta3 Ta4 O19 2.1(6) . . . . ?
O5 Ta3 O2 Ta2 72.8(5) . . . . ?
O5 Ta3 O12 Ta1 -0.8(11) . . . . ?
O5 Ta3 O12 Na2 102.2(8) . . . . ?
O5 Ta3 O15 Ta2 -88.0(3) . . . . ?
O5 Ta3 O15 Ta1 177.3(4) . . . . ?
O5 Ta3 O15 Ta4 0.5(3) . . . . ?
O5 Ta3 O15 Ta5 88.3(3) . . . . ?
O5 Ta3 O15 Ta6 41(5) . . . . ?
O5 Ta3 O17 Ta5 -72.2(5) . . . . ?
O5 Ta3 O17 Na2 176.5(4) . . . . ?
O5 Ta4 Ta5 Ta1 79.7(3) . . . . ?
O5 Ta4 Ta5 Ta6 137.0(3) . . . . ?
O5 Ta4 Ta5 O7 160.6(4) . . . . ?
O5 Ta4 Ta5 O11 -99.3(5) . . . . ?
O5 Ta4 Ta5 O13 81.8(4) . . . . ?
O5 Ta4 Ta5 O14 -102.1(5) . . . . ?
O5 Ta4 Ta5 O15 81.4(4) . . . . ?
O5 Ta4 Ta5 O17 2.9(4) . . . . ?
O5 Ta4 Ta5 K1 -142.4(3) . . . 2_566 ?
O5 Ta4 Ta6 Ta5 -53.4(3) . . . . ?
O5 Ta4 Ta6 Co1 51.4(3) . . . . ?
O5 Ta4 Ta6 O4 8.0(4) . . . . ?
O5 Ta4 Ta6 O7 -77.8(4) . . . . ?
O5 Ta4 Ta6 O8 176.4(6) . . . . ?
O5 Ta4 Ta6 O10 178.9(5) . . . . ?
O5 Ta4 Ta6 O1 78.6(4) . . . . ?
O5 Ta4 Ta6 O15 3.2(4) . . . . ?
O5 Ta4 Ta6 K1 -126.5(3) . . . 1_655 ?
O5 Ta4 O8 Ta6 -6.8(11) . . . . ?
O5 Ta4 O14 Ta5 75.1(5) . . . . ?
O5 Ta4 O14 K1 -169.0(4) . . . 2_566 ?
O5 Ta4 O15 Ta2 88.8(3) . . . . ?
O5 Ta4 O15 Ta1 -53(6) . . . . ?
O5 Ta4 O15 Ta3 -0.5(3) . . . . ?
O5 Ta4 O15 Ta5 -89.5(3) . . . . ?
O5 Ta4 O15 Ta6 -177.3(4) . . . . ?
O5 Ta4 O18 Ta2 -74.5(5) . . . . ?
O5 Ta4 O19 K1 47.0(6) . . . . ?
O6 Ta3 Ta4 Ta2 -128.2(4) . . . . ?
O6 Ta3 Ta4 Ta5 121.4(4) . . . . ?
O6 Ta3 Ta4 Ta6 175.1(4) . . . . ?
O6 Ta3 Ta4 O5 -3.5(6) . . . . ?
O6 Ta3 Ta4 O8 177.8(5) . . . . ?
O6 Ta3 Ta4 O14 97.2(5) . . . . ?
O6 Ta3 Ta4 O15 177.4(5) . . . . ?
O6 Ta3 Ta4 O18 -104.0(5) . . . . ?
O6 Ta3 Ta4 O19 -1.4(6) . . . . ?
O6 Ta3 O2 Ta2 177.6(5) . . . . ?
O6 Ta3 O5 Ta4 177.5(5) . . . . ?
O6 Ta3 O12 Ta1 -176.2(5) . . . . ?
O6 Ta3 O12 Na2 -73.2(4) . . . . ?
O6 Ta3 O15 Ta2 128(7) . . . . ?
O6 Ta3 O15 Ta1 33(7) . . . . ?
O6 Ta3 O15 Ta4 -143(7) . . . . ?
O6 Ta3 O15 Ta5 -56(7) . . . . ?
O6 Ta3 O15 Ta6 -103(8) . . . . ?
O6 Ta3 O17 Ta5 -176.9(5) . . . . ?
O6 Ta3 O17 Na2 71.8(4) . . . . ?
O7 Ta5 Ta6 Ta4 -130.8(5) . . . . ?
O7 Ta5 Ta6 Co1 124.6(5) . . . . ?
O7 Ta5 Ta6 O4 97.8(6) . . . . ?
O7 Ta5 Ta6 O8 -106.7(6) . . . . ?
O7 Ta5 Ta6 O10 -3.0(6) . . . . ?
O7 Ta5 Ta6 O1 168.4(6) . . . . ?
O7 Ta5 Ta6 O15 172.8(6) . . . . ?
O7 Ta5 Ta6 K1 14.1(5) . . . 1_655 ?
O7 Ta5 O13 Ta1 -81.7(5) . . . . ?
O7 Ta5 O13 Na2 177.6(4) . . . . ?
O7 Ta5 O14 Ta4 79.8(5) . . . . ?
O7 Ta5 O14 K1 -47.9(3) . . . 2_566 ?
O7 Ta5 O15 Ta2 -115(6) . . . . ?
O7 Ta5 O15 Ta1 90.4(3) . . . . ?
O7 Ta5 O15 Ta3 179.7(4) . . . . ?
O7 Ta5 O15 Ta4 -92.0(3) . . . . ?
O7 Ta5 O15 Ta6 -3.9(3) . . . . ?
O7 Ta5 O17 Ta3 -14.7(11) . . . . ?
O7 Ta5 O17 Na2 97.2(8) . . . . ?
O7 Ta6 Co1 Ta2 105.6(3) . . . . ?
O7 Ta6 Co1 Ta1 30.8(3) . . . . ?
O7 Ta6 Co1 O3 67.8(4) . . . . ?
O7 Ta6 Co1 O4 -10.8(5) . . . . ?
O7 Ta6 Co1 O9 165.0(5) . . . 2_665 ?
O7 Ta6 Co1 O1 147.0(5) . . . . ?
O7 Ta6 Co1 N1 -29.1(3) . . . . ?
O7 Ta6 Co1 N2 -109.2(3) . . . . ?
O7 Ta6 O4 Ta1 69.7(5) . . . . ?
O7 Ta6 O4 Co1 171.6(4) . . . . ?
O7 Ta6 O8 Ta4 -73.4(5) . . . . ?
O7 Ta6 O10 K1 28.3(6) . . . 1_655 ?
O7 Ta6 O1 Ta2 26.8(11) . . . . ?
O7 Ta6 O1 Co1 -74.8(9) . . . . ?
O7 Ta6 O15 Ta2 -179.8(4) . . . . ?
O7 Ta6 O15 Ta1 -84.8(4) . . . . ?
O7 Ta6 O15 Ta3 51(5) . . . . ?
O7 Ta6 O15 Ta4 91.8(3) . . . . ?
O7 Ta6 O15 Ta5 4.0(3) . . . . ?
O7 K1 O23 Na1 -54.5(6) 2_566 . . . ?
O7 K1 O24 Na1 102.0(4) 2_566 . . . ?
O7 K1 Na1 Na2 39.0(4) 2_566 . . 2_556 ?
O7 K1 Na1 O21 95.1(5) 2_566 . . 2_556 ?
O7 K1 Na1 O22 -29.1(5) 2_566 . . 2_556 ?
O7 K1 Na1 O23 150.0(4) 2_566 . . . ?
O7 K1 Na1 O24 -95.3(4) 2_566 . . . ?
O7 K1 Na1 O25 34.8(4) 2_566 . . . ?
O7 K1 Na1 O26 -139.3(5) 2_566 . . . ?
O7 K1 O25 Na1 -147.7(4) 2_566 . . . ?
O8 Ta4 Ta5 Ta1 -80.5(3) . . . . ?
O8 Ta4 Ta5 Ta6 -23.2(3) . . . . ?
O8 Ta4 Ta5 O7 0.4(4) . . . . ?
O8 Ta4 Ta5 O11 100.5(5) . . . . ?
O8 Ta4 Ta5 O13 -78.5(4) . . . . ?
O8 Ta4 Ta5 O14 97.7(6) . . . . ?
O8 Ta4 Ta5 O15 -78.9(4) . . . . ?
O8 Ta4 Ta5 O17 -157.3(4) . . . . ?
O8 Ta4 Ta5 K1 57.4(3) . . . 2_566 ?
O8 Ta4 Ta6 Ta5 130.2(5) . . . . ?
O8 Ta4 Ta6 Co1 -124.9(5) . . . . ?
O8 Ta4 Ta6 O4 -168.3(6) . . . . ?
O8 Ta4 Ta6 O7 105.8(6) . . . . ?
O8 Ta4 Ta6 O10 2.5(7) . . . . ?
O8 Ta4 Ta6 O1 -97.8(6) . . . . ?
O8 Ta4 Ta6 O15 -173.2(6) . . . . ?
O8 Ta4 Ta6 K1 57.1(5) . . . 1_655 ?
O8 Ta4 O5 Ta3 2.5(11) . . . . ?
O8 Ta4 O14 Ta5 -78.9(5) . . . . ?
O8 Ta4 O14 K1 37.0(4) . . . 2_566 ?
O8 Ta4 O15 Ta2 -90.3(3) . . . . ?
O8 Ta4 O15 Ta1 128(6) . . . . ?
O8 Ta4 O15 Ta3 -179.7(4) . . . . ?
O8 Ta4 O15 Ta5 91.3(3) . . . . ?
O8 Ta4 O15 Ta6 3.6(3) . . . . ?
O8 Ta4 O18 Ta2 80.0(5) . . . . ?
O8 Ta4 O19 K1 -133.4(5) . . . . ?
O8 Ta6 Co1 Ta2 -29.3(3) . . . . ?
O8 Ta6 Co1 Ta1 -104.1(3) . . . . ?
O8 Ta6 Co1 O3 -67.1(4) . . . . ?
O8 Ta6 Co1 O4 -145.6(5) . . . . ?
O8 Ta6 Co1 O9 30.2(5) . . . 2_665 ?
O8 Ta6 Co1 O1 12.1(5) . . . . ?
O8 Ta6 Co1 N1 -163.9(3) . . . . ?
O8 Ta6 Co1 N2 115.9(3) . . . . ?
O8 Ta6 O4 Ta1 -26.5(10) . . . . ?
O8 Ta6 O4 Co1 75.3(8) . . . . ?
O8 Ta6 O7 Ta5 72.2(5) . . . . ?
O8 Ta6 O7 K1 -31.1(4) . . . 2_566 ?
O8 Ta6 O10 K1 125.2(5) . . . 1_655 ?
O8 Ta6 O1 Ta2 -68.9(5) . . . . ?
O8 Ta6 O1 Co1 -170.5(4) . . . . ?
O8 Ta6 O15 Ta2 84.7(4) . . . . ?
O8 Ta6 O15 Ta1 179.7(4) . . . . ?
O8 Ta6 O15 Ta3 -44(5) . . . . ?
O8 Ta6 O15 Ta4 -3.7(3) . . . . ?
O8 Ta6 O15 Ta5 -91.5(3) . . . . ?
O9 Ta2 Ta3 Ta1 122.9(4) . . . . ?
O9 Ta2 Ta3 Ta4 -128.0(4) . . . . ?
O9 Ta2 Ta3 O2 2.2(6) . . . . ?
O9 Ta2 Ta3 O5 -101.9(5) . . . . ?
O9 Ta2 Ta3 O6 -1.3(6) . . . . ?
O9 Ta2 Ta3 O12 97.6(5) . . . . ?
O9 Ta2 Ta3 O15 175.2(5) . . . . ?
O9 Ta2 Ta3 O17 174.8(5) . . . . ?
O9 Ta2 Ta4 Ta3 125.8(4) . . . . ?
O9 Ta2 Ta4 Ta5 -179.6(4) . . . . ?
O9 Ta2 Ta4 Ta6 -125.0(4) . . . . ?
O9 Ta2 Ta4 O5 99.5(4) . . . . ?
O9 Ta2 Ta4 O8 -98.7(4) . . . . ?
O9 Ta2 Ta4 O14 -178.2(5) . . . . ?
O9 Ta2 Ta4 O15 -178.5(5) . . . . ?
O9 Ta2 Ta4 O18 -2.9(6) . . . . ?
O9 Ta2 Ta4 O19 0.9(6) . . . . ?
O9 Ta2 Co1 Ta1 -141.5(3) . . . . ?
O9 Ta2 Co1 Ta6 143.3(3) . . . . ?
O9 Ta2 Co1 O3 -101.0(5) . . . . ?
O9 Ta2 Co1 O4 -178.8(4) . . . . ?
O9 Ta2 Co1 O9 0.6(5) . . . 2_665 ?
O9 Ta2 Co1 O1 102.4(5) . . . . ?
O9 Ta2 Co1 N1 -81.7(3) . . . . ?
O9 Ta2 Co1 N2 83.6(3) . . . . ?
O9 Ta2 O2 Ta3 -178.4(4) . . . . ?
O9 Ta2 O3 Ta1 -172.4(4) . . . . ?
O9 Ta2 O3 Co1 84.8(4) . . . . ?
O9 Ta2 O1 Ta6 173.9(4) . . . . ?
O9 Ta2 O1 Co1 -83.8(4) . . . . ?
O9 Ta2 O15 Ta1 -20(5) . . . . ?
O9 Ta2 O15 Ta3 -109(5) . . . . ?
O9 Ta2 O15 Ta4 163(5) . . . . ?
O9 Ta2 O15 Ta5 -174(5) . . . . ?
O9 Ta2 O15 Ta6 75(5) . . . . ?
O9 Ta2 O18 Ta4 177.9(4) . . . . ?
O9 Co1 O3 Ta2 -78.2(4) 2_665 . . . ?
O9 Co1 O3 Ta1 167.0(4) 2_665 . . . ?
O9 Co1 O4 Ta1 47(7) 2_665 . . . ?
O9 Co1 O4 Ta6 -67(7) 2_665 . . . ?
O9 Co1 O1 Ta2 78.1(4) 2_665 . . . ?
O9 Co1 O1 Ta6 -167.4(3) 2_665 . . . ?
O9 Co1 N1 C1 96.8(9) 2_665 . . . ?
O9 Co1 N2 C2 -72.9(8) 2_665 . . . ?
O10 Ta6 Co1 Ta2 -142.4(3) . . . . ?
O10 Ta6 Co1 Ta1 142.8(3) . . . . ?
O10 Ta6 Co1 O3 179.8(4) . . . . ?
O10 Ta6 Co1 O4 101.2(5) . . . . ?
O10 Ta6 Co1 O9 -83.0(5) . . . 2_665 ?
O10 Ta6 Co1 O1 -101.0(5) . . . . ?
O10 Ta6 Co1 N1 82.9(3) . . . . ?
O10 Ta6 Co1 N2 2.8(3) . . . . ?
O10 Ta6 O4 Ta1 173.4(4) . . . . ?
O10 Ta6 O4 Co1 -84.7(4) . . . . ?
O10 Ta6 O7 Ta5 177.8(5) . . . . ?
O10 Ta6 O7 K1 74.5(5) . . . 2_566 ?
O10 Ta6 O8 Ta4 -178.2(5) . . . . ?
O10 Ta6 O1 Ta2 -173.5(5) . . . . ?
O10 Ta6 O1 Co1 85.0(4) . . . . ?
O10 Ta6 O15 Ta2 -47(5) . . . . ?
O10 Ta6 O15 Ta1 48(5) . . . . ?
O10 Ta6 O15 Ta3 -176(5) . . . . ?
O10 Ta6 O15 Ta4 -136(5) . . . . ?
O10 Ta6 O15 Ta5 137(5) . . . . ?
O10 K1 O23 Na1 -133.8(3) 1_455 . . . ?
O10 K1 O24 Na1 -30.1(7) 1_455 . . . ?
O10 K1 Na1 Na2 -63.0(4) 1_455 . . 2_556 ?
O10 K1 Na1 O21 -6.9(5) 1_455 . . 2_556 ?
O10 K1 Na1 O22 -131.1(5) 1_455 . . 2_556 ?
O10 K1 Na1 O23 48.0(4) 1_455 . . . ?
O10 K1 Na1 O24 162.7(4) 1_455 . . . ?
O10 K1 Na1 O25 -67.2(4) 1_455 . . . ?
O10 K1 Na1 O26 118.7(5) 1_455 . . . ?
O10 K1 O25 Na1 118.6(4) 1_455 . . . ?
O11 Ta5 Ta6 Ta4 -121.8(5) . . . . ?
O11 Ta5 Ta6 Co1 133.6(5) . . . . ?
O11 Ta5 Ta6 O4 106.8(5) . . . . ?
O11 Ta5 Ta6 O7 9.0(7) . . . . ?
O11 Ta5 Ta6 O8 -97.7(5) . . . . ?
O11 Ta5 Ta6 O10 6.0(6) . . . . ?
O11 Ta5 Ta6 O1 177.5(5) . . . . ?
O11 Ta5 Ta6 O15 -178.2(5) . . . . ?
O11 Ta5 Ta6 K1 23.1(5) . . . 1_655 ?
O11 Ta5 O7 Ta6 -173.3(5) . . . . ?
O11 Ta5 O7 K1 -56.5(4) . . . 2_566 ?
O11 Ta5 O13 Ta1 176.8(4) . . . . ?
O11 Ta5 O13 Na2 76.1(4) . . . . ?
O11 Ta5 O14 Ta4 -177.9(5) . . . . ?
O11 Ta5 O14 K1 54.3(4) . . . 2_566 ?
O11 Ta5 O15 Ta2 -43(18) . . . . ?
O11 Ta5 O15 Ta1 163(15) . . . . ?
O11 Ta5 O15 Ta3 -107(15) . . . . ?
O11 Ta5 O15 Ta4 -19(16) . . . . ?
O11 Ta5 O15 Ta6 69(16) . . . . ?
O11 Ta5 O17 Ta3 173.2(5) . . . . ?
O11 Ta5 O17 Na2 -74.9(5) . . . . ?
O12 Ta1 Ta3 Ta2 -125.0(5) . . . . ?
O12 Ta1 Ta3 Ta4 -179.6(5) . . . . ?
O12 Ta1 Ta3 O2 -97.7(6) . . . . ?
O12 Ta1 Ta3 O5 179.6(6) . . . . ?
O12 Ta1 Ta3 O6 5.0(6) . . . . ?
O12 Ta1 Ta3 O15 -177.3(6) . . . . ?
O12 Ta1 Ta3 O17 98.4(6) . . . . ?
O12 Ta1 Ta5 Ta4 -80.2(3) . . . . ?
O12 Ta1 Ta5 Ta6 -135.5(3) . . . . ?
O12 Ta1 Ta5 O7 -162.5(4) . . . . ?
O12 Ta1 Ta5 O11 98.6(5) . . . . ?
O12 Ta1 Ta5 O13 103.2(5) . . . . ?
O12 Ta1 Ta5 O14 -81.3(4) . . . . ?
O12 Ta1 Ta5 O15 -82.0(4) . . . . ?
O12 Ta1 Ta5 O17 1.6(4) . . . . ?
O12 Ta1 Ta5 K1 -147.4(3) . . . 2_566 ?
O12 Ta1 Co1 Ta2 31.3(4) . . . . ?
O12 Ta1 Co1 Ta6 106.1(4) . . . . ?
O12 Ta1 Co1 O3 -10.0(5) . . . . ?
O12 Ta1 Co1 O4 148.2(5) . . . . ?
O12 Ta1 Co1 O9 -28.5(5) . . . 2_665 ?
O12 Ta1 Co1 O1 69.0(5) . . . . ?
O12 Ta1 Co1 N1 -111.2(4) . . . . ?
O12 Ta1 Co1 N2 170.3(4) . . . . ?
O12 Ta1 O3 Ta2 70.2(5) . . . . ?
O12 Ta1 O3 Co1 172.4(4) . . . . ?
O12 Ta1 O4 Ta6 23.6(12) . . . . ?
O12 Ta1 O4 Co1 -78.0(10) . . . . ?
O12 Ta1 O13 Ta5 -75.2(5) . . . . ?
O12 Ta1 O13 Na2 24.3(4) . . . . ?
O12 Ta1 O15 Ta2 -87.7(4) . . . . ?
O12 Ta1 O15 Ta3 1.5(3) . . . . ?
O12 Ta1 O15 Ta4 54(6) . . . . ?
O12 Ta1 O15 Ta5 90.5(3) . . . . ?
O12 Ta1 O15 Ta6 178.1(4) . . . . ?
O12 Ta3 Ta4 Ta2 56.4(3) . . . . ?
O12 Ta3 Ta4 Ta5 -53.9(3) . . . . ?
O12 Ta3 Ta4 Ta6 -0.3(3) . . . . ?
O12 Ta3 Ta4 O5 -178.9(6) . . . . ?
O12 Ta3 Ta4 O8 2.4(4) . . . . ?
O12 Ta3 Ta4 O14 -78.2(4) . . . . ?
O12 Ta3 Ta4 O15 2.0(4) . . . . ?
O12 Ta3 Ta4 O18 80.6(4) . . . . ?
O12 Ta3 Ta4 O19 -176.8(5) . . . . ?
O12 Ta3 O2 Ta2 -81.3(5) . . . . ?
O12 Ta3 O5 Ta4 2.1(11) . . . . ?
O12 Ta3 O15 Ta2 93.2(4) . . . . ?
O12 Ta3 O15 Ta1 -1.5(3) . . . . ?
O12 Ta3 O15 Ta4 -178.2(4) . . . . ?
O12 Ta3 O15 Ta5 -90.4(3) . . . . ?
O12 Ta3 O15 Ta6 -137(5) . . . . ?
O12 Ta3 O17 Ta5 82.3(5) . . . . ?
O12 Ta3 O17 Na2 -29.0(4) . . . . ?
O12 Na2 O21 Na1 111.7(15) . . . 2_556 ?
O12 Na2 O22 Na1 -179.5(4) . . . 2_556 ?
O13 Ta1 Ta3 Ta2 133.5(3) . . . . ?
O13 Ta1 Ta3 Ta4 78.9(3) . . . . ?
O13 Ta1 Ta3 O2 160.8(4) . . . . ?
O13 Ta1 Ta3 O5 78.1(4) . . . . ?
O13 Ta1 Ta3 O6 -96.5(5) . . . . ?
O13 Ta1 Ta3 O12 -101.5(6) . . . . ?
O13 Ta1 Ta3 O15 81.3(4) . . . . ?
O13 Ta1 Ta3 O17 -3.1(4) . . . . ?
O13 Ta1 Ta5 Ta4 176.6(5) . . . . ?
O13 Ta1 Ta5 Ta6 121.3(5) . . . . ?
O13 Ta1 Ta5 O7 94.3(5) . . . . ?
O13 Ta1 Ta5 O11 -4.6(6) . . . . ?
O13 Ta1 Ta5 O14 175.5(6) . . . . ?
O13 Ta1 Ta5 O15 174.8(6) . . . . ?
O13 Ta1 Ta5 O17 -101.6(5) . . . . ?
O13 Ta1 Ta5 K1 109.4(5) . . . 2_566 ?
O13 Ta1 Co1 Ta2 -106.0(4) . . . . ?
O13 Ta1 Co1 Ta6 -31.2(4) . . . . ?
O13 Ta1 Co1 O3 -147.3(5) . . . . ?
O13 Ta1 Co1 O4 10.8(5) . . . . ?
O13 Ta1 Co1 O9 -165.9(5) . . . 2_665 ?
O13 Ta1 Co1 O1 -68.3(5) . . . . ?
O13 Ta1 Co1 N1 111.5(4) . . . . ?
O13 Ta1 Co1 N2 33.0(4) . . . . ?
O13 Ta1 O3 Ta2 -26.8(10) . . . . ?
O13 Ta1 O3 Co1 75.4(9) . . . . ?
O13 Ta1 O4 Ta6 -69.9(5) . . . . ?
O13 Ta1 O4 Co1 -171.6(4) . . . . ?
O13 Ta1 O12 Ta3 77.2(5) . . . . ?
O13 Ta1 O12 Na2 -24.8(4) . . . . ?
O13 Ta1 O15 Ta2 178.9(4) . . . . ?
O13 Ta1 O15 Ta3 -91.9(3) . . . . ?
O13 Ta1 O15 Ta4 -39(6) . . . . ?
O13 Ta1 O15 Ta5 -2.9(3) . . . . ?
O13 Ta1 O15 Ta6 84.7(4) . . . . ?
O13 Ta5 Ta6 Ta4 135.0(3) . . . . ?
O13 Ta5 Ta6 Co1 30.4(3) . . . . ?
O13 Ta5 Ta6 O4 3.6(3) . . . . ?
O13 Ta5 Ta6 O7 -94.2(6) . . . . ?
O13 Ta5 Ta6 O8 159.0(4) . . . . ?
O13 Ta5 Ta6 O10 -97.3(5) . . . . ?
O13 Ta5 Ta6 O1 74.2(4) . . . . ?
O13 Ta5 Ta6 O15 78.6(4) . . . . ?
O13 Ta5 Ta6 K1 -80.1(3) . . . 1_655 ?
O13 Ta5 O7 Ta6 81.7(5) . . . . ?
O13 Ta5 O7 K1 -161.4(3) . . . 2_566 ?
O13 Ta5 O14 Ta4 7.2(10) . . . . ?
O13 Ta5 O14 K1 -120.6(7) . . . 2_566 ?
O13 Ta5 O15 Ta2 157(6) . . . . ?
O13 Ta5 O15 Ta1 2.8(3) . . . . ?
O13 Ta5 O15 Ta3 92.1(3) . . . . ?
O13 Ta5 O15 Ta4 -179.6(3) . . . . ?
O13 Ta5 O15 Ta6 -91.5(3) . . . . ?
O13 Ta5 O17 Ta3 -81.9(5) . . . . ?
O13 Ta5 O17 Na2 30.0(4) . . . . ?
O13 Na2 O21 Na1 173.2(4) . . . 2_556 ?
O13 Na2 O22 Na1 -150.1(7) . . . 2_556 ?
O14 Ta4 Ta5 Ta1 -178.3(5) . . . . ?
O14 Ta4 Ta5 Ta6 -120.9(5) . . . . ?
O14 Ta4 Ta5 O7 -97.4(6) . . . . ?
O14 Ta4 Ta5 O11 2.8(6) . . . . ?
O14 Ta4 Ta5 O13 -176.2(6) . . . . ?
O14 Ta4 Ta5 O15 -176.6(6) . . . . ?
O14 Ta4 Ta5 O17 104.9(6) . . . . ?
O14 Ta4 Ta5 K1 -40.4(5) . . . 2_566 ?
O14 Ta4 Ta6 Ta5 27.0(3) . . . . ?
O14 Ta4 Ta6 Co1 131.9(3) . . . . ?
O14 Ta4 Ta6 O4 88.5(4) . . . . ?
O14 Ta4 Ta6 O7 2.6(4) . . . . ?
O14 Ta4 Ta6 O8 -103.2(6) . . . . ?
O14 Ta4 Ta6 O10 -100.7(5) . . . . ?
O14 Ta4 Ta6 O1 159.0(4) . . . . ?
O14 Ta4 Ta6 O15 83.6(4) . . . . ?
O14 Ta4 Ta6 K1 -46.1(3) . . . 1_655 ?
O14 Ta4 O5 Ta3 -76.6(5) . . . . ?
O14 Ta4 O8 Ta6 72.7(5) . . . . ?
O14 Ta4 O15 Ta2 -179.8(3) . . . . ?
O14 Ta4 O15 Ta1 38(6) . . . . ?
O14 Ta4 O15 Ta3 90.9(3) . . . . ?
O14 Ta4 O15 Ta5 1.8(3) . . . . ?
O14 Ta4 O15 Ta6 -85.9(3) . . . . ?
O14 Ta4 O18 Ta2 8.7(10) . . . . ?
O14 Ta4 O19 K1 -44.2(6) . . . . ?
O14 Ta5 Ta6 Ta4 -27.0(3) . . . . ?
O14 Ta5 Ta6 Co1 -131.5(3) . . . . ?
O14 Ta5 Ta6 O4 -158.4(4) . . . . ?
O14 Ta5 Ta6 O7 103.9(6) . . . . ?
O14 Ta5 Ta6 O8 -2.9(4) . . . . ?
O14 Ta5 Ta6 O10 100.8(5) . . . . ?
O14 Ta5 Ta6 O1 -87.7(4) . . . . ?
O14 Ta5 Ta6 O15 -83.4(4) . . . . ?
O14 Ta5 Ta6 K1 117.9(3) . . . 1_655 ?
O14 Ta5 O7 Ta6 -72.3(5) . . . . ?
O14 Ta5 O7 K1 44.6(3) . . . 2_566 ?
O14 Ta5 O13 Ta1 -8.4(10) . . . . ?
O14 Ta5 O13 Na2 -109.1(7) . . . . ?
O14 Ta5 O15 Ta2 -25(6) . . . . ?
O14 Ta5 O15 Ta1 -179.4(3) . . . . ?
O14 Ta5 O15 Ta3 -90.1(3) . . . . ?
O14 Ta5 O15 Ta4 -1.8(3) . . . . ?
O14 Ta5 O15 Ta6 86.3(3) . . . . ?
O14 Ta5 O17 Ta3 71.2(5) . . . . ?
O14 Ta5 O17 Na2 -176.9(4) . . . . ?
O14 K1 O23 Na1 49.6(6) 2_566 . . . ?
O14 K1 O24 Na1 144.8(4) 2_566 . . . ?
O14 K1 Na1 Na2 97.5(4) 2_566 . . 2_556 ?
O14 K1 Na1 O21 153.6(4) 2_566 . . 2_556 ?
O14 K1 Na1 O22 29.4(5) 2_566 . . 2_556 ?
O14 K1 Na1 O23 -151.5(4) 2_566 . . . ?
O14 K1 Na1 O24 -36.8(4) 2_566 . . . ?
O14 K1 Na1 O25 93.3(4) 2_566 . . . ?
O14 K1 Na1 O26 -80.8(5) 2_566 . . . ?
O14 K1 O25 Na1 -101.4(4) 2_566 . . . ?
O1 Ta2 Ta3 Ta1 -48.0(3) . . . . ?
O1 Ta2 Ta3 Ta4 61.1(3) . . . . ?
O1 Ta2 Ta3 O2 -168.7(6) . . . . ?
O1 Ta2 Ta3 O5 87.2(4) . . . . ?
O1 Ta2 Ta3 O6 -172.2(5) . . . . ?
O1 Ta2 Ta3 O12 -73.3(4) . . . . ?
O1 Ta2 Ta3 O15 4.3(4) . . . . ?
O1 Ta2 Ta3 O17 3.9(5) . . . . ?
O1 Ta2 Ta4 Ta3 -132.3(3) . . . . ?
O1 Ta2 Ta4 Ta5 -77.7(3) . . . . ?
O1 Ta2 Ta4 Ta6 -23.0(3) . . . . ?
O1 Ta2 Ta4 O5 -158.6(4) . . . . ?
O1 Ta2 Ta4 O8 3.3(4) . . . . ?
O1 Ta2 Ta4 O14 -76.3(4) . . . . ?
O1 Ta2 Ta4 O15 -76.5(4) . . . . ?
O1 Ta2 Ta4 O18 99.1(5) . . . . ?
O1 Ta2 Ta4 O19 102.9(5) . . . . ?
O1 Ta2 Co1 Ta1 116.0(4) . . . . ?
O1 Ta2 Co1 Ta6 40.9(4) . . . . ?
O1 Ta2 Co1 O3 156.6(6) . . . . ?
O1 Ta2 Co1 O4 78.8(5) . . . . ?
O1 Ta2 Co1 O9 -101.8(5) . . . 2_665 ?
O1 Ta2 Co1 N1 175.9(5) . . . . ?
O1 Ta2 Co1 N2 -18.9(4) . . . . ?
O1 Ta2 O2 Ta3 22.4(11) . . . . ?
O1 Ta2 O3 Ta1 87.7(5) . . . . ?
O1 Ta2 O3 Co1 -15.1(4) . . . . ?
O1 Ta2 O9 Co1 -13(45) . . . 2_665 ?
O1 Ta2 O15 Ta1 -87.0(3) . . . . ?
O1 Ta2 O15 Ta3 -176.3(4) . . . . ?
O1 Ta2 O15 Ta4 95.5(3) . . . . ?
O1 Ta2 O15 Ta5 119(6) . . . . ?
O1 Ta2 O15 Ta6 7.5(3) . . . . ?
O1 Ta2 O18 Ta4 -79.6(5) . . . . ?
O1 Ta6 Co1 Ta2 -41.4(4) . . . . ?
O1 Ta6 Co1 Ta1 -116.2(4) . . . . ?
O1 Ta6 Co1 O3 -79.2(4) . . . . ?
O1 Ta6 Co1 O4 -157.8(5) . . . . ?
O1 Ta6 Co1 O9 18.0(5) . . . 2_665 ?
O1 Ta6 Co1 N1 -176.1(4) . . . . ?
O1 Ta6 Co1 N2 103.8(4) . . . . ?
O1 Ta6 O4 Ta1 -87.5(4) . . . . ?
O1 Ta6 O4 Co1 14.3(3) . . . . ?
O1 Ta6 O7 Ta5 -22.6(11) . . . . ?
O1 Ta6 O7 K1 -125.9(7) . . . 2_566 ?
O1 Ta6 O8 Ta4 80.4(5) . . . . ?
O1 Ta6 O10 K1 -142.7(5) . . . 1_655 ?
O1 Ta6 O15 Ta2 -7.6(3) . . . . ?
O1 Ta6 O15 Ta1 87.4(4) . . . . ?
O1 Ta6 O15 Ta3 -137(5) . . . . ?
O1 Ta6 O15 Ta4 -96.0(3) . . . . ?
O1 Ta6 O15 Ta5 176.2(4) . . . . ?
O1 Co1 O3 Ta2 15.8(4) . . . . ?
O1 Co1 O3 Ta1 -99.0(4) . . . . ?
O1 Co1 O4 Ta1 98.8(4) . . . . ?
O1 Co1 O4 Ta6 -14.8(3) . . . . ?
O1 Co1 N1 C1 -125(5) . . . . ?
O1 Co1 N2 C2 -167.3(8) . . . . ?
O15 Ta2 Ta3 Ta1 -52.3(3) . . . . ?
O15 Ta2 Ta3 Ta4 56.8(3) . . . . ?
O15 Ta2 Ta3 O2 -173.0(6) . . . . ?
O15 Ta2 Ta3 O5 82.9(4) . . . . ?
O15 Ta2 Ta3 O6 -176.5(5) . . . . ?
O15 Ta2 Ta3 O12 -77.7(4) . . . . ?
O15 Ta2 Ta3 O17 -0.4(4) . . . . ?
O15 Ta2 Ta4 Ta3 -55.8(3) . . . . ?
O15 Ta2 Ta4 Ta5 -1.2(3) . . . . ?
O15 Ta2 Ta4 Ta6 53.5(3) . . . . ?
O15 Ta2 Ta4 O5 -82.1(4) . . . . ?
O15 Ta2 Ta4 O8 79.8(4) . . . . ?
O15 Ta2 Ta4 O14 0.2(4) . . . . ?
O15 Ta2 Ta4 O18 175.6(6) . . . . ?
O15 Ta2 Ta4 O19 179.4(5) . . . . ?
O15 Ta2 Co1 Ta1 36.8(2) . . . . ?
O15 Ta2 Co1 Ta6 -38.3(2) . . . . ?
O15 Ta2 Co1 O3 77.4(5) . . . . ?
O15 Ta2 Co1 O4 -0.4(3) . . . . ?
O15 Ta2 Co1 O9 179.0(3) . . . 2_665 ?
O15 Ta2 Co1 O1 -79.2(5) . . . . ?
O15 Ta2 Co1 N1 96.7(2) . . . . ?
O15 Ta2 Co1 N2 -98.1(2) . . . . ?
O15 Ta2 O2 Ta3 5.1(4) . . . . ?
O15 Ta2 O3 Ta1 8.5(4) . . . . ?
O15 Ta2 O3 Co1 -94.3(4) . . . . ?
O15 Ta2 O9 Co1 -79(46) . . . 2_665 ?
O15 Ta2 O1 Ta6 -9.4(4) . . . . ?
O15 Ta2 O1 Co1 92.8(4) . . . . ?
O15 Ta2 O18 Ta4 -3.3(4) . . . . ?
O15 Ta1 Ta3 Ta2 52.3(3) . . . . ?
O15 Ta1 Ta3 Ta4 -2.3(3) . . . . ?
O15 Ta1 Ta3 O2 79.6(4) . . . . ?
O15 Ta1 Ta3 O5 -3.2(4) . . . . ?
O15 Ta1 Ta3 O6 -177.7(5) . . . . ?
O15 Ta1 Ta3 O12 177.3(6) . . . . ?
O15 Ta1 Ta3 O17 -84.4(4) . . . . ?
O15 Ta1 Ta5 Ta4 1.7(3) . . . . ?
O15 Ta1 Ta5 Ta6 -53.5(3) . . . . ?
O15 Ta1 Ta5 O7 -80.6(4) . . . . ?
O15 Ta1 Ta5 O11 -179.4(5) . . . . ?
O15 Ta1 Ta5 O13 -174.8(6) . . . . ?
O15 Ta1 Ta5 O14 0.7(4) . . . . ?
O15 Ta1 Ta5 O17 83.5(4) . . . . ?
O15 Ta1 Ta5 K1 -65.4(3) . . . 2_566 ?
O15 Ta1 Co1 Ta2 -36.8(2) . . . . ?
O15 Ta1 Co1 Ta6 38.0(2) . . . . ?
O15 Ta1 Co1 O3 -78.1(5) . . . . ?
O15 Ta1 Co1 O4 80.1(5) . . . . ?
O15 Ta1 Co1 O9 -96.6(5) . . . 2_665 ?
O15 Ta1 Co1 O1 0.9(4) . . . . ?
O15 Ta1 Co1 N1 -179.2(2) . . . . ?
O15 Ta1 Co1 N2 102.2(3) . . . . ?
O15 Ta1 O3 Ta2 -8.4(4) . . . . ?
O15 Ta1 O3 Co1 93.8(4) . . . . ?
O15 Ta1 O4 Ta6 9.5(4) . . . . ?
O15 Ta1 O4 Co1 -92.2(4) . . . . ?
O15 Ta1 O12 Ta3 -2.0(4) . . . . ?
O15 Ta1 O12 Na2 -104.0(4) . . . . ?
O15 Ta1 O13 Ta5 3.8(4) . . . . ?
O15 Ta1 O13 Na2 103.4(4) . . . . ?
O15 Ta3 Ta4 Ta2 54.4(3) . . . . ?
O15 Ta3 Ta4 Ta5 -56.0(3) . . . . ?
O15 Ta3 Ta4 Ta6 -2.3(3) . . . . ?
O15 Ta3 Ta4 O5 179.1(6) . . . . ?
O15 Ta3 Ta4 O8 0.4(4) . . . . ?
O15 Ta3 Ta4 O14 -80.2(4) . . . . ?
O15 Ta3 Ta4 O18 78.6(4) . . . . ?
O15 Ta3 Ta4 O19 -178.8(5) . . . . ?
O15 Ta3 O2 Ta2 -5.0(4) . . . . ?
O15 Ta3 O5 Ta4 -0.7(4) . . . . ?
O15 Ta3 O12 Ta1 2.0(4) . . . . ?
O15 Ta3 O12 Na2 105.0(4) . . . . ?
O15 Ta3 O17 Ta5 5.5(4) . . . . ?
O15 Ta3 O17 Na2 -105.8(4) . . . . ?
O15 Ta4 Ta5 Ta1 -1.7(3) . . . . ?
O15 Ta4 Ta5 Ta6 55.7(3) . . . . ?
O15 Ta4 Ta5 O7 79.2(4) . . . . ?
O15 Ta4 Ta5 O11 179.4(5) . . . . ?
O15 Ta4 Ta5 O13 0.4(4) . . . . ?
O15 Ta4 Ta5 O14 176.6(6) . . . . ?
O15 Ta4 Ta5 O17 -78.5(4) . . . . ?
O15 Ta4 Ta5 K1 136.2(3) . . . 2_566 ?
O15 Ta4 Ta6 Ta5 -56.6(3) . . . . ?
O15 Ta4 Ta6 Co1 48.3(3) . . . . ?
O15 Ta4 Ta6 O4 4.9(4) . . . . ?
O15 Ta4 Ta6 O7 -81.0(4) . . . . ?
O15 Ta4 Ta6 O8 173.2(6) . . . . ?
O15 Ta4 Ta6 O10 175.7(5) . . . . ?
O15 Ta4 Ta6 O1 75.4(4) . . . . ?
O15 Ta4 Ta6 K1 -129.7(3) . . . 1_655 ?
O15 Ta4 O5 Ta3 0.7(4) . . . . ?
O15 Ta4 O8 Ta6 -5.0(4) . . . . ?
O15 Ta4 O14 Ta5 -2.5(4) . . . . ?
O15 Ta4 O14 K1 113.4(4) . . . 2_566 ?
O15 Ta4 O18 Ta2 3.2(4) . . . . ?
O15 Ta4 O19 K1 -70(22) . . . . ?
O15 Ta5 Ta6 Ta4 56.4(3) . . . . ?
O15 Ta5 Ta6 Co1 -48.2(3) . . . . ?
O15 Ta5 Ta6 O4 -75.0(4) . . . . ?
O15 Ta5 Ta6 O7 -172.8(6) . . . . ?
O15 Ta5 Ta6 O8 80.5(4) . . . . ?
O15 Ta5 Ta6 O10 -175.8(5) . . . . ?
O15 Ta5 Ta6 O1 -4.3(4) . . . . ?
O15 Ta5 Ta6 K1 -158.7(3) . . . 1_655 ?
O15 Ta5 O7 Ta6 5.3(4) . . . . ?
O15 Ta5 O7 K1 122.2(3) . . . 2_566 ?
O15 Ta5 O13 Ta1 -3.7(4) . . . . ?
O15 Ta5 O13 Na2 -104.4(3) . . . . ?
O15 Ta5 O14 Ta4 2.5(4) . . . . ?
O15 Ta5 O14 K1 -125.2(3) . . . 2_566 ?
O15 Ta5 O17 Ta3 -5.5(4) . . . . ?
O15 Ta5 O17 Na2 106.4(4) . . . . ?
O15 Ta6 Co1 Ta2 37.5(2) . . . . ?
O15 Ta6 Co1 Ta1 -37.3(2) . . . . ?
O15 Ta6 Co1 O3 -0.2(3) . . . . ?
O15 Ta6 Co1 O4 -78.8(4) . . . . ?
O15 Ta6 Co1 O9 97.0(4) . . . 2_665 ?
O15 Ta6 Co1 O1 79.0(4) . . . . ?
O15 Ta6 Co1 N1 -97.1(2) . . . . ?
O15 Ta6 Co1 N2 -177.2(2) . . . . ?
O15 Ta6 O4 Ta1 -9.3(4) . . . . ?
O15 Ta6 O4 Co1 92.5(4) . . . . ?
O15 Ta6 O7 Ta5 -5.3(4) . . . . ?
O15 Ta6 O7 K1 -108.7(4) . . . 2_566 ?
O15 Ta6 O8 Ta4 5.0(4) . . . . ?
O15 Ta6 O10 K1 -104(5) . . . 1_655 ?
O15 Ta6 O1 Ta2 9.3(4) . . . . ?
O15 Ta6 O1 Co1 -92.3(4) . . . . ?
O16 Ta1 Ta3 Ta2 -123.7(4) . . . . ?
O16 Ta1 Ta3 Ta4 -178.2(4) . . . . ?
O16 Ta1 Ta3 O2 -96.3(5) . . . . ?
O16 Ta1 Ta3 O5 -179.1(5) . . . . ?
O16 Ta1 Ta3 O6 6.4(6) . . . . ?
O16 Ta1 Ta3 O12 1.3(7) . . . . ?
O16 Ta1 Ta3 O15 -175.9(5) . . . . ?
O16 Ta1 Ta3 O17 99.7(5) . . . . ?
O16 Ta1 Ta5 Ta4 177.5(4) . . . . ?
O16 Ta1 Ta5 Ta6 122.3(4) . . . . ?
O16 Ta1 Ta5 O7 95.2(5) . . . . ?
O16 Ta1 Ta5 O11 -3.6(6) . . . . ?
O16 Ta1 Ta5 O13 1.0(6) . . . . ?
O16 Ta1 Ta5 O14 176.5(5) . . . . ?
O16 Ta1 Ta5 O15 175.8(5) . . . . ?
O16 Ta1 Ta5 O17 -100.6(5) . . . . ?
O16 Ta1 Ta5 K1 110.4(4) . . . 2_566 ?
O16 Ta1 Co1 Ta2 143.3(3) . . . . ?
O16 Ta1 Co1 Ta6 -141.9(3) . . . . ?
O16 Ta1 Co1 O3 102.0(5) . . . . ?
O16 Ta1 Co1 O4 -99.9(5) . . . . ?
O16 Ta1 Co1 O9 83.4(5) . . . 2_665 ?
O16 Ta1 Co1 O1 -179.0(4) . . . . ?
O16 Ta1 Co1 N1 0.8(3) . . . . ?
O16 Ta1 Co1 N2 -77.7(3) . . . . ?
O16 Ta1 O3 Ta2 174.2(4) . . . . ?
O16 Ta1 O3 Co1 -83.6(4) . . . . ?
O16 Ta1 O4 Ta6 -173.2(4) . . . . ?
O16 Ta1 O4 Co1 85.2(4) . . . . ?
O16 Ta1 O12 Ta3 -179.1(5) . . . . ?
O16 Ta1 O12 Na2 78.9(4) . . . . ?
O16 Ta1 O13 Ta5 -179.3(4) . . . . ?
O16 Ta1 O13 Na2 -79.7(4) . . . . ?
O16 Ta1 O15 Ta2 47(5) . . . . ?
O16 Ta1 O15 Ta3 137(5) . . . . ?
O16 Ta1 O15 Ta4 -171(5) . . . . ?
O16 Ta1 O15 Ta5 -134(5) . . . . ?
O16 Ta1 O15 Ta6 -47(5) . . . . ?
O17 Ta3 Ta4 Ta2 133.8(3) . . . . ?
O17 Ta3 Ta4 Ta5 23.5(3) . . . . ?
O17 Ta3 Ta4 Ta6 77.1(3) . . . . ?
O17 Ta3 Ta4 O5 -101.5(6) . . . . ?
O17 Ta3 Ta4 O8 79.8(4) . . . . ?
O17 Ta3 Ta4 O14 -0.8(4) . . . . ?
O17 Ta3 Ta4 O15 79.4(4) . . . . ?
O17 Ta3 Ta4 O18 158.0(4) . . . . ?
O17 Ta3 Ta4 O19 -99.4(5) . . . . ?
O17 Ta3 O2 Ta2 -13.9(11) . . . . ?
O17 Ta3 O5 Ta4 76.3(5) . . . . ?
O17 Ta3 O12 Ta1 -76.3(5) . . . . ?
O17 Ta3 O12 Na2 26.7(3) . . . . ?
O17 Ta3 O15 Ta2 179.7(4) . . . . ?
O17 Ta3 O15 Ta1 85.0(3) . . . . ?
O17 Ta3 O15 Ta4 -91.8(3) . . . . ?
O17 Ta3 O15 Ta5 -4.0(3) . . . . ?
O17 Ta3 O15 Ta6 -51(5) . . . . ?
O17 Ta5 Ta6 Ta4 56.9(3) . . . . ?
O17 Ta5 Ta6 Co1 -47.7(3) . . . . ?
O17 Ta5 Ta6 O4 -74.5(4) . . . . ?
O17 Ta5 Ta6 O7 -172.3(6) . . . . ?
O17 Ta5 Ta6 O8 81.0(4) . . . . ?
O17 Ta5 Ta6 O10 -175.3(5) . . . . ?
O17 Ta5 Ta6 O1 -3.9(4) . . . . ?
O17 Ta5 Ta6 O15 0.5(4) . . . . ?
O17 Ta5 Ta6 K1 -158.2(3) . . . 1_655 ?
O17 Ta5 O7 Ta6 14.5(11) . . . . ?
O17 Ta5 O7 K1 131.4(7) . . . 2_566 ?
O17 Ta5 O13 Ta1 73.4(5) . . . . ?
O17 Ta5 O13 Na2 -27.3(4) . . . . ?
O17 Ta5 O14 Ta4 -73.2(5) . . . . ?
O17 Ta5 O14 K1 159.1(3) . . . 2_566 ?
O17 Ta5 O15 Ta2 69(6) . . . . ?
O17 Ta5 O15 Ta1 -85.3(3) . . . . ?
O17 Ta5 O15 Ta3 4.0(3) . . . . ?
O17 Ta5 O15 Ta4 92.3(3) . . . . ?
O17 Ta5 O15 Ta6 -179.6(4) . . . . ?
O17 Na2 O21 Na1 106.2(4) . . . 2_556 ?
O17 Na2 O22 Na1 -115.1(4) . . . 2_556 ?
O18 Ta2 Ta3 Ta1 -134.3(3) . . . . ?
O18 Ta2 Ta3 Ta4 -25.1(3) . . . . ?
O18 Ta2 Ta3 O2 105.0(6) . . . . ?
O18 Ta2 Ta3 O5 0.9(4) . . . . ?
O18 Ta2 Ta3 O6 101.6(5) . . . . ?
O18 Ta2 Ta3 O12 -159.6(4) . . . . ?
O18 Ta2 Ta3 O15 -81.9(4) . . . . ?
O18 Ta2 Ta3 O17 -82.3(4) . . . . ?
O18 Ta2 Ta4 Ta3 128.7(5) . . . . ?
O18 Ta2 Ta4 Ta5 -176.7(5) . . . . ?
O18 Ta2 Ta4 Ta6 -122.1(5) . . . . ?
O18 Ta2 Ta4 O5 102.4(5) . . . . ?
O18 Ta2 Ta4 O8 -95.8(5) . . . . ?
O18 Ta2 Ta4 O14 -175.3(6) . . . . ?
O18 Ta2 Ta4 O15 -175.6(6) . . . . ?
O18 Ta2 Ta4 O19 3.8(6) . . . . ?
O18 Ta2 Co1 Ta1 105.5(4) . . . . ?
O18 Ta2 Co1 Ta6 30.4(4) . . . . ?
O18 Ta2 Co1 O3 146.1(6) . . . . ?
O18 Ta2 Co1 O4 68.3(5) . . . . ?
O18 Ta2 Co1 O9 -112.3(5) . . . 2_665 ?
O18 Ta2 Co1 O1 -10.5(6) . . . . ?
O18 Ta2 Co1 N1 165.4(4) . . . . ?
O18 Ta2 Co1 N2 -29.4(4) . . . . ?
O18 Ta2 O2 Ta3 -73.7(5) . . . . ?
O18 Ta2 O3 Ta1 23.9(10) . . . . ?
O18 Ta2 O3 Co1 -78.9(8) . . . . ?
O18 Ta2 O9 Co1 81(45) . . . 2_665 ?
O18 Ta2 O1 Ta6 69.7(5) . . . . ?
O18 Ta2 O1 Co1 172.0(4) . . . . ?
O18 Ta2 O15 Ta1 179.9(4) . . . . ?
O18 Ta2 O15 Ta3 90.7(3) . . . . ?
O18 Ta2 O15 Ta4 2.4(3) . . . . ?
O18 Ta2 O15 Ta5 26(6) . . . . ?
O18 Ta2 O15 Ta6 -85.5(3) . . . . ?
O18 Ta4 Ta5 Ta1 -2.5(3) . . . . ?
O18 Ta4 Ta5 Ta6 54.8(3) . . . . ?
O18 Ta4 Ta5 O7 78.4(4) . . . . ?
O18 Ta4 Ta5 O11 178.5(5) . . . . ?
O18 Ta4 Ta5 O13 -0.5(4) . . . . ?
O18 Ta4 Ta5 O14 175.7(6) . . . . ?
O18 Ta4 Ta5 O15 -0.9(4) . . . . ?
O18 Ta4 Ta5 O17 -79.3(4) . . . . ?
O18 Ta4 Ta5 K1 135.4(3) . . . 2_566 ?
O18 Ta4 Ta6 Ta5 -135.4(2) . . . . ?
O18 Ta4 Ta6 Co1 -30.5(3) . . . . ?
O18 Ta4 Ta6 O4 -73.9(4) . . . . ?
O18 Ta4 Ta6 O7 -159.8(4) . . . . ?
O18 Ta4 Ta6 O8 94.5(6) . . . . ?
O18 Ta4 Ta6 O10 97.0(5) . . . . ?
O18 Ta4 Ta6 O1 -3.4(3) . . . . ?
O18 Ta4 Ta6 O15 -78.8(4) . . . . ?
O18 Ta4 Ta6 K1 151.5(3) . . . 1_655 ?
O18 Ta4 O5 Ta3 76.5(5) . . . . ?
O18 Ta4 O8 Ta6 -81.7(5) . . . . ?
O18 Ta4 O14 Ta5 -8.0(10) . . . . ?
O18 Ta4 O14 K1 107.9(8) . . . 2_566 ?
O18 Ta4 O15 Ta2 -2.4(3) . . . . ?
O18 Ta4 O15 Ta1 -144(6) . . . . ?
O18 Ta4 O15 Ta3 -91.7(3) . . . . ?
O18 Ta4 O15 Ta5 179.2(3) . . . . ?
O18 Ta4 O15 Ta6 91.5(3) . . . . ?
O18 Ta4 O19 K1 138.6(5) . . . . ?
O19 Ta4 Ta5 Ta1 178.9(4) . . . . ?
O19 Ta4 Ta5 Ta6 -123.7(4) . . . . ?
O19 Ta4 Ta5 O7 -100.2(5) . . . . ?
O19 Ta4 Ta5 O11 0.0(6) . . . . ?
O19 Ta4 Ta5 O13 -179.0(5) . . . . ?
O19 Ta4 Ta5 O14 -2.8(6) . . . . ?
O19 Ta4 Ta5 O15 -179.4(5) . . . . ?
O19 Ta4 Ta5 O17 102.1(5) . . . . ?
O19 Ta4 Ta5 K1 -43.2(4) . . . 2_566 ?
O19 Ta4 Ta6 Ta5 122.3(4) . . . . ?
O19 Ta4 Ta6 Co1 -132.8(4) . . . . ?
O19 Ta4 Ta6 O4 -176.2(5) . . . . ?
O19 Ta4 Ta6 O7 97.9(5) . . . . ?
O19 Ta4 Ta6 O8 -7.9(7) . . . . ?
O19 Ta4 Ta6 O10 -5.4(6) . . . . ?
O19 Ta4 Ta6 O1 -105.7(5) . . . . ?
O19 Ta4 Ta6 O15 178.9(5) . . . . ?
O19 Ta4 Ta6 K1 49.2(5) . . . 1_655 ?
O19 Ta4 O5 Ta3 -178.5(5) . . . . ?
O19 Ta4 O8 Ta6 174.2(5) . . . . ?
O19 Ta4 O14 Ta5 177.9(5) . . . . ?
O19 Ta4 O14 K1 -66.2(5) . . . 2_566 ?
O19 Ta4 O15 Ta2 -153(22) . . . . ?
O19 Ta4 O15 Ta1 64(24) . . . . ?
O19 Ta4 O15 Ta3 117(22) . . . . ?
O19 Ta4 O15 Ta5 28(22) . . . . ?
O19 Ta4 O15 Ta6 -60(22) . . . . ?
O19 Ta4 O18 Ta2 -177.3(4) . . . . ?
O19 K1 O23 Na1 123.2(3) . . . . ?
O19 K1 O24 Na1 -120.5(4) . . . . ?
O19 K1 Na1 Na2 -166.6(4) . . . 2_556 ?
O19 K1 Na1 O21 -110.5(5) . . . 2_556 ?
O19 K1 Na1 O22 125.3(5) . . . 2_556 ?
O19 K1 Na1 O23 -55.6(4) . . . . ?
O19 K1 Na1 O24 59.1(4) . . . . ?
O19 K1 Na1 O25 -170.8(4) . . . . ?
O19 K1 Na1 O26 15.1(5) . . . . ?
O19 K1 O25 Na1 14.4(6) . . . . ?
N1 Co1 O3 Ta2 -166.6(3) . . . . ?
N1 Co1 O3 Ta1 78.7(3) . . . . ?
N1 Co1 O4 Ta1 -79.1(3) . . . . ?
N1 Co1 O4 Ta6 167.3(3) . . . . ?
N1 Co1 O1 Ta2 -60(5) . . . . ?
N1 Co1 O1 Ta6 55(5) . . . . ?
N1 Co1 N2 C2 15.2(7) . . . . ?
N2 Co1 O3 Ta2 119(5) . . . . ?
N2 Co1 O3 Ta1 4(5) . . . . ?
N2 Co1 O4 Ta1 -164.4(3) . . . . ?
N2 Co1 O4 Ta6 82.0(3) . . . . ?
N2 Co1 O1 Ta2 167.6(3) . . . . ?
N2 Co1 O1 Ta6 -77.9(3) . . . . ?
N2 Co1 N1 C1 7.7(9) . . . . ?
N2 C2 C1 N1 43(2) . . . . ?
K1 Ta5 Ta6 Ta4 -80.29(6) 2_566 . . . ?
K1 Ta5 Ta6 Co1 175.14(7) 2_566 . . . ?
K1 Ta5 Ta6 O4 148.3(3) 2_566 . . . ?
K1 Ta5 Ta6 O7 50.5(5) 2_566 . . . ?
K1 Ta5 Ta6 O8 -56.2(3) 2_566 . . . ?
K1 Ta5 Ta6 O10 47.5(5) 2_566 . . . ?
K1 Ta5 Ta6 O1 -141.0(3) 2_566 . . . ?
K1 Ta5 Ta6 O15 -136.7(3) 2_566 . . . ?
K1 Ta5 Ta6 K1 64.63(9) 2_566 . . 1_655 ?
K1 Ta5 O7 Ta6 -116.9(5) 2_566 . . . ?
K1 Ta5 O13 Ta1 -104.6(4) 2_566 . . . ?
K1 Ta5 O13 Na2 154.7(2) 2_566 . . . ?
K1 Ta5 O14 Ta4 127.8(6) 2_566 . . . ?
K1 Ta5 O15 Ta2 -68(6) 2_566 . . . ?
K1 Ta5 O15 Ta1 138.12(17) 2_566 . . . ?
K1 Ta5 O15 Ta3 -132.56(17) 2_566 . . . ?
K1 Ta5 O15 Ta4 -44.3(2) 2_566 . . . ?
K1 Ta5 O15 Ta6 43.9(3) 2_566 . . . ?
K1 Ta5 O17 Ta3 96.1(5) 2_566 . . . ?
K1 Ta5 O17 Na2 -152.0(2) 2_566 . . . ?
K1 Ta6 Co1 Ta2 -176.97(5) 1_655 . . . ?
K1 Ta6 Co1 Ta1 108.23(6) 1_655 . . . ?
K1 Ta6 Co1 O3 145.2(3) 1_655 . . . ?
K1 Ta6 Co1 O4 66.7(4) 1_655 . . . ?
K1 Ta6 Co1 O9 -117.5(4) 1_655 . . 2_665 ?
K1 Ta6 Co1 O1 -135.5(4) 1_655 . . . ?
K1 Ta6 Co1 N1 48.38(11) 1_655 . . . ?
K1 Ta6 Co1 N2 -31.76(8) 1_655 . . . ?
K1 Ta6 O4 Ta1 142.5(4) 1_655 . . . ?
K1 Ta6 O4 Co1 -115.7(3) 1_655 . . . ?
K1 Ta6 O7 Ta5 -165.7(5) 1_655 . . . ?
K1 Ta6 O7 K1 90.9(3) 1_655 . . 2_566 ?
K1 Ta6 O8 Ta4 -145.1(3) 1_655 . . . ?
K1 Ta6 O1 Ta2 160.8(2) 1_655 . . . ?
K1 Ta6 O1 Co1 59.3(4) 1_655 . . . ?
K1 Ta6 O15 Ta2 -144.8(2) 1_655 . . . ?
K1 Ta6 O15 Ta1 -49.8(5) 1_655 . . . ?
K1 Ta6 O15 Ta3 86(5) 1_655 . . . ?
K1 Ta6 O15 Ta4 126.8(3) 1_655 . . . ?
K1 Ta6 O15 Ta5 39.0(5) 1_655 . . . ?
K1 O23 Na1 Na2 125.9(3) . . . 2_556 ?
K1 O23 Na1 O21 137.5(4) . . . 2_556 ?
K1 O23 Na1 O22 170(7) . . . 2_556 ?
K1 O23 Na1 O24 -47.9(4) . . . . ?
K1 O23 Na1 O25 47.0(3) . . . . ?
K1 O23 Na1 O26 -129.7(4) . . . . ?
K1 O24 Na1 Na2 -126.8(6) . . . 2_556 ?
K1 O24 Na1 O21 84(3) . . . 2_556 ?
K1 O24 Na1 O22 -137.2(4) . . . 2_556 ?
K1 O24 Na1 O23 45.2(3) . . . . ?
K1 O24 Na1 O25 -38.0(4) . . . . ?
K1 O24 Na1 O26 145.8(4) . . . . ?
Na2 Na1 O25 K1 -177.3(3) 2_556 . . . ?
O20 Na2 O21 Na1 -94.9(4) . . . 2_556 ?
O20 Na2 O22 Na1 94.6(4) . . . 2_556 ?
O21 Na2 O22 Na1 -14.7(4) . . . 2_556 ?
O21 Na1 O25 K1 -134.2(4) 2_556 . . . ?
O22 Na2 O21 Na1 15.0(4) . . . 2_556 ?
O22 Na1 O25 K1 138.2(4) 2_556 . . . ?
O23 K1 O24 Na1 -41.0(3) . . . . ?
O23 K1 Na1 Na2 -111.0(5) . . . 2_556 ?
O23 K1 Na1 O21 -54.9(5) . . . 2_556 ?
O23 K1 Na1 O22 -179.1(6) . . . 2_556 ?
O23 K1 Na1 O24 114.7(5) . . . . ?
O23 K1 Na1 O25 -115.2(5) . . . . ?
O23 K1 Na1 O26 70.7(6) . . . . ?
O23 K1 O25 Na1 40.7(3) . . . . ?
O23 Na1 O25 K1 -45.0(3) . . . . ?
O24 K1 O23 Na1 40.0(3) . . . . ?
O24 K1 Na1 Na2 134.3(5) . . . 2_556 ?
O24 K1 Na1 O21 -169.6(6) . . . 2_556 ?
O24 K1 Na1 O22 66.2(6) . . . 2_556 ?
O24 K1 Na1 O23 -114.7(5) . . . . ?
O24 K1 Na1 O25 130.1(5) . . . . ?
O24 K1 Na1 O26 -44.0(6) . . . . ?
O24 K1 O25 Na1 -31.5(3) . . . . ?
O24 Na1 O25 K1 38.5(4) . . . . ?
O25 K1 O23 Na1 -40.0(3) . . . . ?
O25 K1 O24 Na1 31.8(4) . . . . ?
O25 K1 Na1 Na2 4.2(4) . . . 2_556 ?
O25 K1 Na1 O21 60.3(5) . . . 2_556 ?
O25 K1 Na1 O22 -63.9(6) . . . 2_556 ?
O25 K1 Na1 O23 115.2(5) . . . . ?
O25 K1 Na1 O24 -130.1(5) . . . . ?
O25 K1 Na1 O26 -174.1(6) . . . . ?
O26 Na1 O25 K1 91(5) . . . . ?
